data_7704861
loop_
_publ_author_name
'Shukla, Pragya'
'Ansari, Kamal Uddin'
'Gao, Chen'
'Vaidya, Shefali'
'Tripathi, Shalini'
'Kumar, Pardeep'
'Butcher, Ray J.'
'Overgaard, Jacob'
'Shanmugam, Maheswaran'

_publ_section_title
;
 Influence of anion induced geometry change in Zn(ii) on the magnetization
 relaxation dynamics of Dy(iii) in Zn-Dy-Zn complexes.
;
_journal_issue 30
_journal_name_full 'Dalton transactions (Cambridge, England : 2003)'
_journal_page_first 10580
_journal_page_last 10593
_journal_paper_doi 10.1039/d0dt00949k
_journal_volume 49
_journal_year 2020
_chemical_formula_moiety
;
C38 H40 Dy N2 O14 Zn2, F6 P, 0.625(C2 H6 O), 0.125(O)
;
_chemical_formula_sum 'C39.25 H43.75 Dy F6 N2 O14.75 P Zn2'
_chemical_formula_weight 1217.72
_space_group_crystal_system triclinic
_space_group_IT_number 2
_space_group_name_Hall '-P 1'
_space_group_name_H-M_alt 'P -1'
_atom_sites_solution_hydrogens geom
_audit_creation_method SHELXL-2018/3
_audit_update_record
;
2020-07-10 deposited with the CCDC.	2020-07-13 downloaded from the CCDC.
;
_cell_angle_alpha 86.2916(15)
_cell_angle_beta 87.5201(15)
_cell_angle_gamma 87.6169(15)
_cell_formula_units_Z 4
_cell_length_a 8.01763(14)
_cell_length_b 20.2520(4)
_cell_length_c 28.7701(5)
_cell_measurement_reflns_used 26573
_cell_measurement_temperature 100(2)
_cell_measurement_theta_max 30.5780
_cell_measurement_theta_min 2.0900
_cell_volume 4653.82(15)
_computing_cell_refinement
;
CrystalClear-SM Expert 2.1 b28 (Rigaku, 2013)
;
_computing_data_collection
;
CrystalClear-SM Expert 2.1 b28 (Rigaku, 2013)
;
_computing_data_reduction
;
CrystalClear-SM Expert 2.1 b28 (Rigaku, 2013)
;
_computing_molecular_graphics 'Bruker SHELXTL (Sheldrick, 2008)'
_computing_publication_material 'Bruker SHELXTL (Sheldrick, 2008)'
_computing_structure_refinement 'SHELXL-2018/3 (Sheldrick, 2015b)'
_computing_structure_solution 'SHELXT (Sheldrick, 2015a)'
_diffrn_ambient_temperature 100(2)
_diffrn_measured_fraction_theta_full 0.999
_diffrn_measured_fraction_theta_max 0.909
_diffrn_measurement_device_type 'Rigaku Saturn724+ (4x4 bin mode)'
_diffrn_radiation_type MoK\a
_diffrn_radiation_wavelength 0.71073
_diffrn_reflns_av_R_equivalents 0.0878
_diffrn_reflns_av_unetI/netI 0.0964
_diffrn_reflns_Laue_measured_fraction_full 0.999
_diffrn_reflns_Laue_measured_fraction_max 0.909
_diffrn_reflns_limit_h_max 11
_diffrn_reflns_limit_h_min -11
_diffrn_reflns_limit_k_max 29
_diffrn_reflns_limit_k_min -29
_diffrn_reflns_limit_l_max 41
_diffrn_reflns_limit_l_min -41
_diffrn_reflns_number 97060
_diffrn_reflns_point_group_measured_fraction_full 0.999
_diffrn_reflns_point_group_measured_fraction_max 0.909
_diffrn_reflns_theta_full 25.242
_diffrn_reflns_theta_max 31.216
_diffrn_reflns_theta_min 2.130
_diffrn_source MicroMax003_Mo
_exptl_absorpt_coefficient_mu 2.736
_exptl_absorpt_correction_T_max 1.00000
_exptl_absorpt_correction_T_min 0.60152
_exptl_absorpt_correction_type multi-scan
_exptl_absorpt_process_details 'CrysalisPro (Rigaku OD 2015)'
_exptl_crystal_colour yellow
_exptl_crystal_density_diffrn 1.738
_exptl_crystal_description block
_exptl_crystal_F_000 2425
_exptl_crystal_size_max 0.18
_exptl_crystal_size_mid 0.15
_exptl_crystal_size_min 0.10
_refine_diff_density_max 1.982
_refine_diff_density_min -1.899
_refine_diff_density_rms 0.210
_refine_ls_extinction_method none
_refine_ls_goodness_of_fit_ref 1.033
_refine_ls_hydrogen_treatment constr
_refine_ls_matrix_type full
_refine_ls_number_parameters 1347
_refine_ls_number_reflns 27498
_refine_ls_number_restraints 1709
_refine_ls_restrained_S_all 1.013
_refine_ls_R_factor_all 0.1049
_refine_ls_R_factor_gt 0.0617
_refine_ls_shift/su_max 0.003
_refine_ls_shift/su_mean 0.000
_refine_ls_structure_factor_coef Fsqd
_refine_ls_weighting_details 'w=1/[\s^2^(Fo^2^)+(0.0438P)^2^+12.4400P] where P=(Fo^2^+2Fc^2^)/3'
_refine_ls_weighting_scheme calc
_refine_ls_wR_factor_gt 0.1181
_refine_ls_wR_factor_ref 0.1397
_reflns_Friedel_coverage 0.000
_reflns_number_gt 18466
_reflns_number_total 27498
_reflns_threshold_expression 'I > 2\s(I)'
_cod_data_source_file d0dt00949k2.cif
_cod_data_source_block shelx_CCDC3
_cod_depositor_comments
;Adding full bibliography for 7704858--7704861.cif.

 Adding full bibliography for 7704858--7704861.cif.
;
_cod_original_cell_volume 4653.81(15)
_cod_database_code 7704861
_shelx_shelxl_version_number 2018/3
_shelx_space_group_comment
;
The symmetry employed for this shelxl refinement is uniquely defined
by the following loop, which should always be used as a source of
symmetry information in preference to the above space-group names.
They are only intended as comments.
;

loop_
_space_group_symop_operation_xyz
'x, y, z'
'-x, -y, -z'

loop_
_atom_site_label
_atom_site_type_symbol
_atom_site_fract_x
_atom_site_fract_y
_atom_site_fract_z
_atom_site_U_iso_or_equiv
_atom_site_adp_type
_atom_site_occupancy
_atom_site_site_symmetry_order
_atom_site_calc_flag
_atom_site_refinement_flags_posn
_atom_site_refinement_flags_adp
_atom_site_refinement_flags_occupancy
_atom_site_disorder_assembly
_atom_site_disorder_group
Dy1 Dy 1.00668(3) 0.79604(2) 0.98420(2) 0.01955(6) Uani 1 1 d . . . . .
Dy2 Dy 0.02188(3) 0.29693(2) 0.51802(2) 0.02049(6) Uani 1 1 d . . . . .
Zn1 Zn 0.82562(8) 0.85773(3) 1.09085(2) 0.02226(14) Uani 1 1 d . . . . .
Zn2 Zn 1.21524(8) 0.76702(3) 0.87358(2) 0.02196(13) Uani 1 1 d . . . . .
Zn3 Zn 0.23936(8) 0.29231(3) 0.40614(2) 0.02319(14) Uani 1 1 d . . . . .
Zn4 Zn -0.16837(8) 0.32381(3) 0.63089(2) 0.02362(14) Uani 1 1 d . . . . .
P1 P 0.2404(2) 0.94485(8) 0.64546(6) 0.0391(4) Uani 1 1 d D . . . .
P2 P 0.7320(3) 0.52776(8) 0.84914(6) 0.0446(5) Uani 1 1 d D . . . .
O11 O 1.1304(5) 0.72068(17) 0.93468(13) 0.0248(8) Uani 1 1 d . . . . .
O12 O 1.0791(5) 0.68413(17) 1.02165(12) 0.0248(8) Uani 1 1 d . . . . .
O13 O 1.3480(5) 0.78359(18) 0.79929(13) 0.0276(8) Uani 1 1 d . . . . .
O31 O 0.8068(5) 0.78562(17) 1.04595(12) 0.0237(8) Uani 1 1 d . . . . .
O32 O 0.7654(5) 0.72286(18) 0.97255(13) 0.0263(8) Uani 1 1 d . . . . .
O33 O 0.7500(6) 0.9240(2) 1.15210(14) 0.0375(10) Uani 1 1 d . . . . .
O51 O 1.0607(5) 0.87321(18) 1.10199(13) 0.0271(8) Uani 1 1 d . . . . .
O52 O 1.1711(5) 0.81268(18) 1.04578(13) 0.0273(8) Uani 1 1 d . . . . .
O53 O 1.2256(5) 0.85050(17) 0.94761(13) 0.0258(8) Uani 1 1 d . . . . .
O54 O 1.4108(5) 0.80813(19) 0.89697(13) 0.0282(9) Uani 1 1 d . . . . .
O55 O 0.7320(5) 0.93358(17) 1.05270(13) 0.0245(8) Uani 1 1 d . . . . .
O56 O 0.9180(5) 0.90302(17) 0.99809(13) 0.0249(8) Uani 1 1 d . . . . .
O57 O 0.8914(5) 0.83190(18) 0.91522(13) 0.0263(8) Uani 1 1 d . . . . .
O58 O 1.0533(5) 0.83575(19) 0.85043(13) 0.0291(9) Uani 1 1 d . . . . .
O111 O -0.1853(5) 0.26938(17) 0.57444(12) 0.0222(8) Uani 1 1 d . . . . .
O112 O -0.2120(5) 0.22937(17) 0.49202(12) 0.0250(8) Uani 1 1 d . . . . .
O113 O -0.2669(6) 0.3665(2) 0.70198(15) 0.0422(11) Uani 1 1 d . . . . .
O131 O 0.1497(5) 0.23392(17) 0.46164(12) 0.0237(8) Uani 1 1 d . . . . .
O132 O 0.0910(5) 0.17851(17) 0.54378(13) 0.0261(8) Uani 1 1 d . . . . .
O133 O 0.3839(5) 0.32471(19) 0.33455(14) 0.0329(9) Uani 1 1 d . . . . .
O151 O 0.0753(5) 0.36283(18) 0.38777(14) 0.0297(9) Uani 1 1 d . . . . .
O152 O -0.0838(5) 0.35205(18) 0.45280(13) 0.0274(8) Uani 1 1 d . . . . .
O153 O -0.0663(5) 0.39767(18) 0.54608(14) 0.0285(9) Uani 1 1 d . . . . .
O154 O -0.2544(5) 0.40936(18) 0.60445(14) 0.0302(9) Uani 1 1 d . . . . .
O155 O 0.4334(5) 0.32735(19) 0.43527(14) 0.0294(9) Uani 1 1 d . . . . .
O156 O 0.2477(5) 0.35407(18) 0.49068(14) 0.0276(9) Uani 1 1 d . . . . .
O157 O 0.1768(5) 0.29670(19) 0.58368(13) 0.0298(9) Uani 1 1 d . . . . .
O158 O 0.0623(5) 0.3380(2) 0.64807(14) 0.0323(9) Uani 1 1 d . . . . .
N11 N 1.2115(6) 0.6812(2) 0.84240(16) 0.0246(10) Uani 1 1 d . . . . .
N31 N 0.7335(6) 0.7970(2) 1.14384(15) 0.0251(10) Uani 1 1 d . . . . .
N111 N -0.2623(6) 0.2483(2) 0.67197(15) 0.0257(10) Uani 1 1 d . . . . .
N131 N 0.2392(6) 0.2153(2) 0.36509(16) 0.0254(10) Uani 1 1 d . . . . .
C11 C 1.1575(7) 0.6559(2) 0.94606(19) 0.0234(11) Uani 1 1 d . . . . .
C12 C 1.1315(7) 0.6338(3) 0.99305(19) 0.0252(11) Uani 1 1 d . . . . .
C13 C 1.1563(8) 0.5682(3) 1.0083(2) 0.0300(13) Uani 1 1 d . . . . .
H13A H 1.135937 0.554377 1.040094 0.036 Uiso 1 1 calc R U . . .
C14 C 1.2115(9) 0.5230(3) 0.9764(2) 0.0382(15) Uani 1 1 d . . . . .
H14A H 1.234703 0.478217 0.986744 0.046 Uiso 1 1 calc R U . . .
C15 C 1.2327(8) 0.5422(3) 0.9302(2) 0.0326(13) Uani 1 1 d . . . . .
H15A H 1.265356 0.510000 0.908689 0.039 Uiso 1 1 calc R U . . .
C16 C 1.2075(7) 0.6085(3) 0.9138(2) 0.0274(12) Uani 1 1 d . . . . .
C17 C 1.2213(7) 0.6236(3) 0.8638(2) 0.0274(12) Uani 1 1 d . . . . .
H17A H 1.239414 0.586933 0.844961 0.033 Uiso 1 1 calc R U . . .
C18 C 1.2098(7) 0.6865(3) 0.79282(19) 0.0254(11) Uani 1 1 d . . . . .
C19 C 1.1303(8) 0.6420(3) 0.7673(2) 0.0314(13) Uani 1 1 d . . . . .
H19A H 1.080764 0.604281 0.782563 0.038 Uiso 1 1 calc R U . . .
C20 C 1.1238(8) 0.6534(3) 0.7188(2) 0.0397(15) Uani 1 1 d . . . . .
H20A H 1.072134 0.622751 0.700869 0.048 Uiso 1 1 calc R U . . .
C21 C 1.1929(8) 0.7092(3) 0.6972(2) 0.0379(14) Uani 1 1 d . . . . .
H21A H 1.186223 0.717272 0.664379 0.045 Uiso 1 1 calc R U . . .
C22 C 1.2718(7) 0.7539(3) 0.7225(2) 0.0305(12) Uani 1 1 d . . . . .
H22A H 1.320657 0.791802 0.707319 0.037 Uiso 1 1 calc R U . . .
C23 C 1.2784(7) 0.7424(3) 0.7701(2) 0.0279(12) Uani 1 1 d . . . . .
C24 C 1.3979(9) 0.8473(3) 0.7801(2) 0.0387(15) Uani 1 1 d . . . . .
H24A H 1.438269 0.872676 0.804918 0.058 Uiso 1 1 calc R U . . .
H24B H 1.302154 0.871243 0.765955 0.058 Uiso 1 1 calc R U . . .
H24C H 1.487522 0.841498 0.756247 0.058 Uiso 1 1 calc R U . . .
C25 C 1.0634(8) 0.6648(3) 1.07093(18) 0.0308(13) Uani 1 1 d . . . . .
H25A H 1.027738 0.703434 1.088187 0.046 Uiso 1 1 calc R U . . .
H25B H 1.171621 0.647200 1.081796 0.046 Uiso 1 1 calc R U . . .
H25C H 0.980383 0.630645 1.076150 0.046 Uiso 1 1 calc R U . . .
C31 C 0.7098(7) 0.7341(2) 1.05214(19) 0.0223(10) Uani 1 1 d . . . . .
C32 C 0.6836(7) 0.6980(2) 1.0128(2) 0.0236(11) Uani 1 1 d . . . . .
C33 C 0.5878(7) 0.6426(3) 1.0162(2) 0.0288(12) Uani 1 1 d . . . . .
H33A H 0.568028 0.619882 0.989227 0.035 Uiso 1 1 calc R U . . .
C34 C 0.5207(7) 0.6204(3) 1.0594(2) 0.0327(13) Uani 1 1 d . . . . .
H34A H 0.457036 0.581742 1.061999 0.039 Uiso 1 1 calc R U . . .
C35 C 0.5452(8) 0.6538(3) 1.0981(2) 0.0322(13) Uani 1 1 d . . . . .
H35A H 0.498716 0.637636 1.127425 0.039 Uiso 1 1 calc R U . . .
C36 C 0.6390(7) 0.7122(3) 1.0956(2) 0.0256(11) Uani 1 1 d . . . . .
C37 C 0.6599(7) 0.7424(3) 1.1386(2) 0.0288(12) Uani 1 1 d . . . . .
H37A H 0.615070 0.720058 1.166088 0.035 Uiso 1 1 calc R U . . .
C38 C 0.7488(8) 0.8188(3) 1.1896(2) 0.0324(13) Uani 1 1 d . . . . .
C39 C 0.7590(9) 0.7767(4) 1.2293(2) 0.0476(17) Uani 1 1 d . . . . .
H39A H 0.753777 0.730271 1.227054 0.057 Uiso 1 1 calc R U . . .
C40 C 0.7769(11) 0.8018(4) 1.2724(2) 0.058(2) Uani 1 1 d . . . . .
H40A H 0.781385 0.772626 1.299589 0.070 Uiso 1 1 calc R U . . .
C41 C 0.7879(10) 0.8679(4) 1.2760(2) 0.058(2) Uani 1 1 d . . . . .
H41A H 0.801655 0.884602 1.305658 0.069 Uiso 1 1 calc R U . . .
C42 C 0.7793(10) 0.9120(4) 1.2363(2) 0.0508(18) Uani 1 1 d . . . . .
H42A H 0.785959 0.958325 1.238812 0.061 Uiso 1 1 calc R U . . .
C43 C 0.7609(8) 0.8861(3) 1.1935(2) 0.0331(13) Uani 1 1 d . . . . .
C44 C 0.7857(14) 0.9931(3) 1.1516(3) 0.080(3) Uani 1 1 d . . . . .
H44A H 0.764360 1.014387 1.120724 0.121 Uiso 1 1 calc R U . . .
H44B H 0.903114 0.997640 1.158527 0.121 Uiso 1 1 calc R U . . .
H44C H 0.713903 1.014423 1.175153 0.121 Uiso 1 1 calc R U . . .
C45 C 0.7359(8) 0.6906(3) 0.9303(2) 0.0365(14) Uani 1 1 d . . . . .
H45A H 0.800538 0.711712 0.904177 0.055 Uiso 1 1 calc R U . . .
H45B H 0.616655 0.694708 0.923986 0.055 Uiso 1 1 calc R U . . .
H45C H 0.770421 0.643693 0.934278 0.055 Uiso 1 1 calc R U . . .
C51 C 1.1839(7) 0.8494(3) 1.07957(18) 0.0223(10) Uani 1 1 d . . . . .
C52 C 1.3551(7) 0.8646(3) 1.0934(2) 0.0291(12) Uani 1 1 d . . . . .
H52A H 1.420638 0.880905 1.065764 0.044 Uiso 1 1 calc R U . . .
H52B H 1.410101 0.824300 1.107139 0.044 Uiso 1 1 calc R U . . .
H52C H 1.346750 0.898512 1.116230 0.044 Uiso 1 1 calc R U . . .
C53 C 1.3731(7) 0.8418(3) 0.9319(2) 0.0258(11) Uani 1 1 d . . . . .
C54 C 1.5087(8) 0.8734(4) 0.9545(3) 0.061(2) Uani 1 1 d . . . . .
H54A H 1.616031 0.862138 0.938726 0.092 Uiso 1 1 calc R U . . .
H54B H 1.511020 0.857495 0.987334 0.092 Uiso 1 1 calc R U . . .
H54C H 1.489117 0.921589 0.952258 0.092 Uiso 1 1 calc R U . . .
C55 C 0.8074(6) 0.9424(2) 1.01301(18) 0.0205(10) Uani 1 1 d . . . . .
C56 C 0.7616(7) 1.0042(3) 0.9838(2) 0.0279(12) Uani 1 1 d . . . . .
H56A H 0.640434 1.007174 0.980323 0.042 Uiso 1 1 calc R U . . .
H56B H 0.818294 1.002647 0.953005 0.042 Uiso 1 1 calc R U . . .
H56C H 0.796262 1.042971 0.999055 0.042 Uiso 1 1 calc R U . . .
C57 C 0.9280(7) 0.8546(3) 0.87502(19) 0.0255(11) Uani 1 1 d . . . . .
C58 C 0.8116(9) 0.9071(3) 0.8533(2) 0.0466(18) Uani 1 1 d . . . . .
H58A H 0.852508 0.919424 0.821436 0.070 Uiso 1 1 calc R U . . .
H58B H 0.807015 0.946100 0.871771 0.070 Uiso 1 1 calc R U . . .
H58C H 0.699475 0.889722 0.852460 0.070 Uiso 1 1 calc R U . . .
C111 C -0.2786(7) 0.2176(2) 0.57215(18) 0.0200(10) Uani 1 1 d . . . . .
C112 C -0.2987(7) 0.1943(3) 0.52745(19) 0.0246(11) Uani 1 1 d . . . . .
C113 C -0.3936(7) 0.1401(3) 0.5216(2) 0.0294(12) Uani 1 1 d . . . . .
H11E H -0.409856 0.126560 0.491116 0.035 Uiso 1 1 calc R U . . .
C114 C -0.4648(7) 0.1055(3) 0.5600(2) 0.0318(13) Uani 1 1 d . . . . .
H11D H -0.526200 0.067305 0.555972 0.038 Uiso 1 1 calc R U . . .
C115 C -0.4470(7) 0.1261(3) 0.6039(2) 0.0312(13) Uani 1 1 d . . . . .
H11B H -0.496981 0.102207 0.629994 0.037 Uiso 1 1 calc R U . . .
C116 C -0.3552(7) 0.1824(3) 0.61061(19) 0.0242(11) Uani 1 1 d . . . . .
C117 C -0.3360(7) 0.1984(3) 0.6582(2) 0.0279(12) Uani 1 1 d . . . . .
H11A H -0.382716 0.168871 0.681794 0.034 Uiso 1 1 calc R U . . .
C118 C -0.2450(8) 0.2541(3) 0.7209(2) 0.0321(13) Uani 1 1 d . . . . .
C119 C -0.2172(9) 0.1998(4) 0.7518(2) 0.0456(17) Uani 1 1 d . . . . .
H11C H -0.211013 0.156541 0.740806 0.055 Uiso 1 1 calc R U . . .
C120 C -0.1985(10) 0.2082(5) 0.7985(3) 0.061(2) Uani 1 1 d . . . . .
H12D H -0.181118 0.170863 0.819728 0.073 Uiso 1 1 calc R U . . .
C121 C -0.2054(11) 0.2705(5) 0.8137(3) 0.064(2) Uani 1 1 d . . . . .
H12E H -0.193818 0.276082 0.845912 0.077 Uiso 1 1 calc R U . . .
C122 C -0.2289(9) 0.3267(4) 0.7834(2) 0.0534(19) Uani 1 1 d . . . . .
H12F H -0.231678 0.369916 0.794534 0.064 Uiso 1 1 calc R U . . .
C123 C -0.2479(8) 0.3175(3) 0.7367(2) 0.0377(14) Uani 1 1 d . . . . .
C124 C -0.2459(13) 0.4333(4) 0.7135(3) 0.075(3) Uani 1 1 d . . . . .
H12G H -0.269755 0.463519 0.686450 0.112 Uiso 1 1 calc R U . . .
H12H H -0.130703 0.438179 0.722424 0.112 Uiso 1 1 calc R U . . .
H12I H -0.322977 0.443791 0.739628 0.112 Uiso 1 1 calc R U . . .
C125 C -0.2337(8) 0.2109(3) 0.44485(19) 0.0332(14) Uani 1 1 d . . . . .
H12A H -0.168119 0.239474 0.422905 0.050 Uiso 1 1 calc R U . . .
H12B H -0.352089 0.215961 0.437680 0.050 Uiso 1 1 calc R U . . .
H12C H -0.195548 0.164612 0.442108 0.050 Uiso 1 1 calc R U . . .
C131 C 0.1704(7) 0.1681(2) 0.46549(19) 0.0232(11) Uani 1 1 d . . . . .
C132 C 0.1375(7) 0.1358(3) 0.50958(19) 0.0255(11) Uani 1 1 d . . . . .
C133 C 0.1539(7) 0.0680(3) 0.5170(2) 0.0291(12) Uani 1 1 d . . . . .
H13D H 0.130518 0.047642 0.547144 0.035 Uiso 1 1 calc R U . . .
C134 C 0.2050(8) 0.0294(3) 0.4802(2) 0.0340(14) Uani 1 1 d . . . . .
H13C H 0.218406 -0.017362 0.485154 0.041 Uiso 1 1 calc R U . . .
C135 C 0.2356(8) 0.0594(3) 0.4367(2) 0.0338(14) Uani 1 1 d . . . . .
H13E H 0.268913 0.032820 0.411686 0.041 Uiso 1 1 calc R U . . .
C136 C 0.2191(7) 0.1285(3) 0.4281(2) 0.0282(12) Uani 1 1 d . . . . .
C137 C 0.2415(7) 0.1546(3) 0.3805(2) 0.0283(12) Uani 1 1 d . . . . .
H13B H 0.260147 0.122755 0.357764 0.034 Uiso 1 1 calc R U . . .
C138 C 0.2424(7) 0.2316(3) 0.31631(19) 0.0264(11) Uani 1 1 d . . . . .
C139 C 0.1635(8) 0.1948(3) 0.2852(2) 0.0343(13) Uani 1 1 d . . . . .
H13F H 0.107810 0.155915 0.295998 0.041 Uiso 1 1 calc R U . . .
C140 C 0.1665(9) 0.2154(3) 0.2382(2) 0.0418(15) Uani 1 1 d . . . . .
H14G H 0.114595 0.189993 0.216685 0.050 Uiso 1 1 calc R U . . .
C141 C 0.2438(9) 0.2721(4) 0.2228(2) 0.0450(16) Uani 1 1 d . . . . .
H14F H 0.244581 0.285338 0.190501 0.054 Uiso 1 1 calc R U . . .
C142 C 0.3208(8) 0.3106(3) 0.2527(2) 0.0392(15) Uani 1 1 d . . . . .
H14E H 0.374961 0.349632 0.241455 0.047 Uiso 1 1 calc R U . . .
C143 C 0.3166(7) 0.2904(3) 0.3003(2) 0.0286(12) Uani 1 1 d . . . . .
C144 C 0.4249(9) 0.3921(3) 0.3227(3) 0.0445(17) Uani 1 1 d . . . . .
H14H H 0.456567 0.412704 0.350812 0.067 Uiso 1 1 calc R U . . .
H14I H 0.327727 0.416425 0.309678 0.067 Uiso 1 1 calc R U . . .
H14J H 0.518483 0.393302 0.299670 0.067 Uiso 1 1 calc R U . . .
C145 C 0.0789(8) 0.1500(3) 0.59112(19) 0.0323(14) Uani 1 1 d . . . . .
H14B H 0.055484 0.185263 0.612523 0.049 Uiso 1 1 calc R U . . .
H14C H 0.184653 0.126639 0.598797 0.049 Uiso 1 1 calc R U . . .
H14D H -0.011588 0.118738 0.594140 0.049 Uiso 1 1 calc R U . . .
C151 C -0.0497(7) 0.3802(3) 0.4135(2) 0.0271(12) Uani 1 1 d . . . . .
C152 C -0.1609(9) 0.4374(3) 0.3960(2) 0.0483(19) Uani 1 1 d . . . . .
H15B H -0.115389 0.455652 0.365927 0.072 Uiso 1 1 calc R U . . .
H15C H -0.166128 0.471765 0.418520 0.072 Uiso 1 1 calc R U . . .
H15D H -0.273390 0.421965 0.392126 0.072 Uiso 1 1 calc R U . . .
C153 C -0.1771(7) 0.4308(3) 0.5675(2) 0.0254(11) Uani 1 1 d . . . . .
C154 C -0.2209(8) 0.4996(3) 0.5485(2) 0.0392(15) Uani 1 1 d . . . . .
H15E H -0.232051 0.529272 0.574087 0.059 Uiso 1 1 calc R U . . .
H15F H -0.326839 0.499755 0.532697 0.059 Uiso 1 1 calc R U . . .
H15G H -0.132496 0.514692 0.526190 0.059 Uiso 1 1 calc R U . . .
C155 C 0.3948(7) 0.3492(3) 0.4748(2) 0.0258(11) Uani 1 1 d . . . . .
C156 C 0.5313(8) 0.3717(3) 0.5029(2) 0.0385(15) Uani 1 1 d . . . . .
H15K H 0.629769 0.380689 0.482426 0.058 Uiso 1 1 calc R U . . .
H15L H 0.560146 0.336929 0.526817 0.058 Uiso 1 1 calc R U . . .
H15M H 0.493730 0.412091 0.517822 0.058 Uiso 1 1 calc R U . . .
C157 C 0.1871(7) 0.3247(3) 0.6216(2) 0.0275(12) Uani 1 1 d . . . . .
C158 C 0.3577(8) 0.3435(4) 0.6345(2) 0.0478(18) Uani 1 1 d . . . . .
H15H H 0.442697 0.322219 0.614363 0.072 Uiso 1 1 calc R U . . .
H15I H 0.375689 0.328793 0.667135 0.072 Uiso 1 1 calc R U . . .
H15J H 0.366048 0.391673 0.630548 0.072 Uiso 1 1 calc R U . . .
F11 F 0.1411(10) 0.8791(3) 0.6414(2) 0.056(2) Uani 0.778(19) 1 d D U P A 1
F12 F 0.3988(8) 0.9036(5) 0.6612(3) 0.064(2) Uani 0.778(19) 1 d D U P A 1
F13 F 0.2991(12) 0.9452(5) 0.5926(2) 0.066(3) Uani 0.778(19) 1 d D U P A 1
F14 F 0.0698(10) 0.9871(4) 0.6314(2) 0.064(2) Uani 0.778(19) 1 d D U P A 1
F15 F 0.1693(12) 0.9456(4) 0.69912(18) 0.053(2) Uani 0.778(19) 1 d D U P A 1
F16 F 0.3234(15) 1.0125(3) 0.6506(3) 0.080(3) Uani 0.778(19) 1 d D U P A 1
F21 F 0.680(2) 0.5261(8) 0.9045(3) 0.058(5) Uani 0.489(14) 1 d D U P B 1
F22 F 0.8029(18) 0.4565(4) 0.8554(4) 0.079(4) Uani 0.489(14) 1 d D U P B 1
F23 F 0.8877(12) 0.5628(7) 0.8562(5) 0.071(4) Uani 0.489(14) 1 d D U P B 1
F24 F 0.6245(15) 0.5994(4) 0.8450(4) 0.059(3) Uani 0.489(14) 1 d D U P B 1
F25 F 0.5432(14) 0.4961(6) 0.8441(4) 0.078(4) Uani 0.489(14) 1 d D U P B 1
F26 F 0.751(2) 0.5305(7) 0.7950(3) 0.065(4) Uani 0.489(14) 1 d D U P B 1
F11A F 0.088(3) 0.9034(15) 0.6430(10) 0.078(8) Uani 0.222(19) 1 d D U P A 2
F12A F 0.235(4) 0.9430(13) 0.6998(4) 0.061(7) Uani 0.222(19) 1 d D U P A 2
F13A F 0.364(3) 0.8782(11) 0.6477(10) 0.066(7) Uani 0.222(19) 1 d D U P A 2
F14A F 0.271(4) 0.9456(14) 0.5893(5) 0.061(7) Uani 0.222(19) 1 d D U P A 2
F15A F 0.147(4) 1.0127(9) 0.6400(8) 0.067(7) Uani 0.222(19) 1 d D U P A 2
F16A F 0.417(3) 0.9846(16) 0.6459(9) 0.079(8) Uani 0.222(19) 1 d D U P A 2
F21A F 0.684(2) 0.5265(9) 0.9020(3) 0.078(6) Uani 0.511(14) 1 d D U P B 2
F22A F 0.9132(15) 0.4868(7) 0.8626(4) 0.099(5) Uani 0.511(14) 1 d D U P B 2
F23A F 0.8368(15) 0.5935(5) 0.8526(4) 0.058(3) Uani 0.511(14) 1 d D U P B 2
F24A F 0.5824(12) 0.5678(7) 0.8338(5) 0.087(4) Uani 0.511(14) 1 d D U P B 2
F25A F 0.662(2) 0.4584(5) 0.8438(4) 0.086(5) Uani 0.511(14) 1 d D U P B 2
F26A F 0.8112(19) 0.5267(8) 0.7958(3) 0.066(4) Uani 0.511(14) 1 d D U P B 2
O1S O 0.8280(15) 0.0471(5) 0.6940(4) 0.116(4) Uani 0.75 1 d D U P C 2
H11S H 0.896701 0.031158 0.674473 0.174 Uiso 0.75 1 calc R U P C 2
C11S C 0.7554(18) -0.0009(6) 0.7184(4) 0.089(4) Uani 0.75 1 d D U P C 2
H12J H 0.842838 -0.031294 0.732038 0.107 Uiso 0.75 1 calc R U P C 2
H12K H 0.692605 -0.026247 0.697146 0.107 Uiso 0.75 1 calc R U P C 2
C12S C 0.6446(16) 0.0193(6) 0.7548(4) 0.087(4) Uani 0.75 1 d D U P C 2
H11F H 0.577205 -0.018031 0.766501 0.130 Uiso 0.75 1 calc R U P C 2
H11G H 0.570992 0.055827 0.743053 0.130 Uiso 0.75 1 calc R U P C 2
H11H H 0.708847 0.033971 0.780217 0.130 Uiso 0.75 1 calc R U P C 2
O2S O 0.166(3) 0.4031(10) 0.8086(6) 0.150(6) Uani 0.5 1 d D U P D 1
H2S H 0.102906 0.431491 0.821356 0.225 Uiso 0.5 1 calc R U P D 1
C21S C 0.281(2) 0.4328(12) 0.7828(7) 0.110(7) Uani 0.5 1 d D U P D 1
H21B H 0.375636 0.400737 0.777728 0.132 Uiso 0.5 1 calc R U P D 1
H21C H 0.322470 0.469033 0.800070 0.132 Uiso 0.5 1 calc R U P D 1
C22S C 0.229(2) 0.4595(10) 0.7389(6) 0.089(6) Uani 0.5 1 d D U P D 1
H22B H 0.233781 0.424455 0.716819 0.134 Uiso 0.5 1 calc R U P D 1
H22C H 0.303795 0.494593 0.727341 0.134 Uiso 0.5 1 calc R U P D 1
H22D H 0.114689 0.477830 0.742010 0.134 Uiso 0.5 1 calc R U P D 1
O1W O 0.165(3) 0.3819(11) 0.7385(8) 0.064(6) Uani 0.25 1 d . U P E 2

loop_
_atom_site_aniso_label
_atom_site_aniso_U_11
_atom_site_aniso_U_22
_atom_site_aniso_U_33
_atom_site_aniso_U_23
_atom_site_aniso_U_13
_atom_site_aniso_U_12
Dy1 0.01904(13) 0.02049(12) 0.01919(13) -0.00253(9) 0.00067(9) -0.00117(9)
Dy2 0.02271(14) 0.01923(12) 0.01941(13) -0.00048(9) -0.00058(10) -0.00063(9)
Zn1 0.0233(3) 0.0234(3) 0.0200(3) -0.0018(2) -0.0001(3) -0.0013(2)
Zn2 0.0221(3) 0.0238(3) 0.0200(3) -0.0028(2) -0.0004(2) 0.0002(2)
Zn3 0.0255(3) 0.0234(3) 0.0203(3) -0.0003(2) -0.0001(3) -0.0004(2)
Zn4 0.0264(4) 0.0243(3) 0.0205(3) -0.0036(2) -0.0022(3) -0.0009(3)
P1 0.0566(12) 0.0264(8) 0.0341(9) 0.0058(7) -0.0037(8) -0.0067(7)
P2 0.0741(14) 0.0278(8) 0.0324(9) 0.0020(7) -0.0064(9) -0.0123(8)
O11 0.032(2) 0.0185(17) 0.0233(19) -0.0012(14) 0.0011(16) 0.0016(15)
O12 0.034(2) 0.0227(18) 0.0169(18) -0.0018(14) 0.0009(16) 0.0025(15)
O13 0.027(2) 0.030(2) 0.025(2) -0.0017(15) 0.0042(16) -0.0013(16)
O31 0.029(2) 0.0210(17) 0.0210(19) -0.0024(14) 0.0036(16) -0.0084(15)
O32 0.030(2) 0.0258(19) 0.0241(19) -0.0071(15) -0.0002(16) -0.0093(16)
O33 0.057(3) 0.031(2) 0.024(2) -0.0045(17) 0.002(2) 0.003(2)
O51 0.027(2) 0.032(2) 0.023(2) -0.0015(16) -0.0032(16) -0.0015(16)
O52 0.026(2) 0.032(2) 0.024(2) -0.0042(15) -0.0074(16) 0.0028(16)
O53 0.0218(19) 0.0241(19) 0.031(2) -0.0036(16) 0.0026(16) -0.0007(15)
O54 0.021(2) 0.040(2) 0.024(2) -0.0090(16) 0.0041(16) -0.0041(17)
O55 0.024(2) 0.0251(19) 0.0244(19) -0.0017(15) 0.0003(15) 0.0008(15)
O56 0.023(2) 0.0199(17) 0.032(2) -0.0043(15) 0.0024(16) -0.0006(14)
O57 0.022(2) 0.034(2) 0.0231(19) 0.0029(15) 0.0008(15) -0.0011(16)
O58 0.029(2) 0.037(2) 0.021(2) -0.0005(16) -0.0005(16) 0.0059(17)
O111 0.026(2) 0.0198(17) 0.0214(19) -0.0024(14) 0.0006(15) -0.0046(14)
O112 0.031(2) 0.0250(19) 0.0202(18) -0.0033(14) -0.0028(16) -0.0053(16)
O113 0.058(3) 0.039(2) 0.031(2) -0.0151(18) -0.004(2) 0.001(2)
O131 0.030(2) 0.0186(16) 0.0219(19) 0.0012(14) 0.0043(16) 0.0010(14)
O132 0.036(2) 0.0222(18) 0.0195(18) 0.0001(14) 0.0007(16) 0.0045(16)
O133 0.035(2) 0.035(2) 0.028(2) 0.0042(17) 0.0010(18) -0.0064(18)
O151 0.031(2) 0.028(2) 0.029(2) 0.0005(16) 0.0009(17) 0.0054(16)
O152 0.026(2) 0.029(2) 0.027(2) 0.0035(15) -0.0030(16) 0.0008(16)
O153 0.030(2) 0.0239(19) 0.031(2) -0.0029(16) 0.0028(17) -0.0007(16)
O154 0.031(2) 0.027(2) 0.033(2) -0.0034(16) -0.0004(17) 0.0005(17)
O155 0.026(2) 0.035(2) 0.027(2) -0.0010(16) -0.0004(16) -0.0031(17)
O156 0.022(2) 0.0241(19) 0.036(2) -0.0010(16) 0.0045(17) -0.0011(15)
O157 0.030(2) 0.033(2) 0.026(2) -0.0038(16) -0.0100(17) 0.0038(17)
O158 0.027(2) 0.043(2) 0.027(2) -0.0033(18) -0.0086(17) -0.0027(18)
N11 0.027(3) 0.024(2) 0.023(2) -0.0033(17) -0.0011(19) 0.0000(18)
N31 0.028(3) 0.027(2) 0.020(2) 0.0015(17) 0.0014(19) -0.0014(18)
N111 0.025(3) 0.032(2) 0.020(2) 0.0006(18) 0.0018(18) 0.0030(19)
N131 0.026(3) 0.026(2) 0.024(2) -0.0016(17) 0.0003(19) 0.0023(18)
C11 0.024(3) 0.018(2) 0.027(3) 0.0007(19) -0.001(2) 0.004(2)
C12 0.027(3) 0.024(2) 0.025(3) -0.0019(19) -0.006(2) 0.003(2)
C13 0.035(3) 0.027(3) 0.027(3) 0.006(2) -0.002(2) 0.003(2)
C14 0.055(4) 0.022(3) 0.037(3) -0.002(2) -0.002(3) 0.009(3)
C15 0.042(4) 0.020(2) 0.035(3) -0.007(2) 0.001(3) 0.005(2)
C16 0.031(3) 0.024(2) 0.027(3) -0.002(2) 0.000(2) 0.001(2)
C17 0.030(3) 0.025(3) 0.028(3) -0.008(2) 0.002(2) -0.001(2)
C18 0.027(3) 0.028(3) 0.020(2) -0.003(2) 0.003(2) 0.003(2)
C19 0.033(3) 0.035(3) 0.027(3) -0.007(2) -0.001(2) -0.002(2)
C20 0.039(4) 0.047(4) 0.034(3) -0.014(3) -0.004(3) 0.003(3)
C21 0.046(4) 0.051(4) 0.016(3) -0.004(2) -0.003(3) 0.007(3)
C22 0.028(3) 0.038(3) 0.024(3) -0.002(2) 0.003(2) 0.004(2)
C23 0.027(3) 0.030(3) 0.026(3) -0.004(2) -0.002(2) 0.004(2)
C24 0.047(4) 0.034(3) 0.035(4) 0.002(3) 0.001(3) -0.007(3)
C25 0.037(4) 0.041(3) 0.014(2) -0.002(2) -0.001(2) 0.007(3)
C31 0.017(3) 0.019(2) 0.031(3) -0.0013(19) 0.002(2) -0.0024(18)
C32 0.017(3) 0.021(2) 0.034(3) -0.003(2) 0.000(2) -0.0028(19)
C33 0.032(3) 0.022(3) 0.034(3) -0.007(2) -0.003(2) -0.005(2)
C34 0.026(3) 0.026(3) 0.046(3) 0.000(2) -0.001(3) -0.009(2)
C35 0.030(3) 0.031(3) 0.035(3) 0.005(2) 0.007(3) -0.007(2)
C36 0.022(3) 0.024(3) 0.030(3) 0.001(2) 0.004(2) 0.000(2)
C37 0.028(3) 0.031(3) 0.026(3) 0.008(2) 0.003(2) -0.001(2)
C38 0.031(3) 0.040(3) 0.026(3) -0.002(2) 0.004(2) -0.004(3)
C39 0.054(5) 0.059(4) 0.029(3) 0.005(3) -0.003(3) -0.008(4)
C40 0.070(6) 0.077(5) 0.027(3) 0.000(3) -0.005(4) -0.003(4)
C41 0.068(6) 0.086(5) 0.022(3) -0.011(3) -0.004(3) -0.004(4)
C42 0.061(5) 0.064(4) 0.029(3) -0.018(3) -0.003(3) -0.001(4)
C43 0.033(3) 0.040(3) 0.026(3) -0.002(2) -0.003(2) 0.007(3)
C44 0.174(11) 0.028(3) 0.041(5) -0.008(3) -0.010(6) -0.015(5)
C45 0.043(4) 0.041(3) 0.028(3) -0.010(3) -0.006(3) -0.007(3)
C51 0.026(3) 0.023(2) 0.018(2) 0.0053(19) -0.006(2) -0.005(2)
C52 0.030(3) 0.028(3) 0.030(3) -0.003(2) -0.009(2) -0.003(2)
C53 0.018(3) 0.032(3) 0.027(3) -0.004(2) 0.003(2) -0.003(2)
C54 0.022(3) 0.096(6) 0.072(5) -0.056(5) 0.005(3) -0.010(4)
C55 0.018(3) 0.021(2) 0.024(3) -0.0060(19) -0.0016(19) -0.0025(18)
C56 0.028(3) 0.026(3) 0.029(3) 0.001(2) -0.001(2) 0.001(2)
C57 0.026(3) 0.027(3) 0.024(3) -0.003(2) -0.007(2) 0.003(2)
C58 0.047(4) 0.052(4) 0.038(4) 0.008(3) -0.003(3) 0.022(3)
C111 0.021(3) 0.016(2) 0.023(2) -0.0017(18) -0.002(2) -0.0006(18)
C112 0.028(3) 0.023(2) 0.022(2) -0.0028(19) 0.000(2) -0.003(2)
C113 0.028(3) 0.023(3) 0.038(3) -0.007(2) -0.006(2) -0.002(2)
C114 0.024(3) 0.024(3) 0.048(3) -0.002(2) -0.004(3) -0.006(2)
C115 0.027(3) 0.026(3) 0.040(3) 0.006(2) 0.000(3) -0.007(2)
C116 0.020(3) 0.026(3) 0.027(3) 0.000(2) 0.000(2) -0.003(2)
C117 0.026(3) 0.030(3) 0.027(3) 0.002(2) 0.005(2) -0.003(2)
C118 0.028(3) 0.049(3) 0.019(3) -0.001(2) 0.001(2) -0.002(3)
C119 0.049(4) 0.055(4) 0.032(3) 0.005(3) -0.005(3) -0.007(3)
C120 0.060(5) 0.093(5) 0.027(3) 0.008(3) -0.002(3) 0.001(5)
C121 0.065(6) 0.109(6) 0.020(3) -0.008(3) -0.009(4) 0.001(5)
C122 0.048(5) 0.086(5) 0.029(3) -0.020(3) -0.002(3) -0.004(4)
C123 0.038(4) 0.052(3) 0.024(3) -0.008(2) -0.001(3) 0.001(3)
C124 0.128(9) 0.049(4) 0.051(5) -0.029(4) -0.004(5) -0.008(5)
C125 0.041(4) 0.039(3) 0.021(3) -0.007(2) -0.008(3) -0.005(3)
C131 0.024(3) 0.021(2) 0.026(3) -0.0004(19) -0.006(2) -0.002(2)
C132 0.030(3) 0.021(2) 0.025(3) -0.0021(19) -0.005(2) 0.005(2)
C133 0.034(3) 0.021(2) 0.032(3) 0.002(2) -0.002(3) 0.000(2)
C134 0.046(4) 0.018(3) 0.036(3) 0.001(2) 0.001(3) 0.009(2)
C135 0.044(4) 0.026(3) 0.031(3) -0.004(2) -0.004(3) 0.004(2)
C136 0.033(3) 0.020(2) 0.031(3) -0.003(2) 0.000(2) 0.002(2)
C137 0.029(3) 0.026(3) 0.030(3) -0.003(2) 0.002(2) 0.005(2)
C138 0.022(3) 0.035(3) 0.022(3) -0.004(2) 0.002(2) 0.006(2)
C139 0.036(4) 0.040(3) 0.026(3) -0.005(2) -0.004(3) 0.005(3)
C140 0.047(4) 0.048(4) 0.030(3) -0.008(3) -0.008(3) 0.017(3)
C141 0.056(5) 0.057(4) 0.019(3) 0.004(3) -0.001(3) 0.019(3)
C142 0.039(4) 0.046(4) 0.028(3) 0.012(3) 0.004(3) 0.012(3)
C143 0.025(3) 0.033(3) 0.026(3) 0.002(2) 0.001(2) 0.008(2)
C144 0.042(4) 0.035(3) 0.057(5) 0.003(3) 0.001(3) -0.011(3)
C145 0.040(4) 0.035(3) 0.020(3) 0.004(2) 0.002(3) 0.008(3)
C151 0.027(3) 0.028(3) 0.026(3) 0.001(2) -0.006(2) -0.001(2)
C152 0.057(5) 0.047(4) 0.036(4) 0.009(3) -0.001(3) 0.025(3)
C153 0.027(3) 0.023(2) 0.028(3) -0.007(2) -0.009(2) 0.001(2)
C154 0.043(4) 0.024(3) 0.051(4) 0.002(3) -0.011(3) 0.004(3)
C155 0.028(3) 0.023(3) 0.027(3) 0.001(2) 0.000(2) -0.002(2)
C156 0.025(3) 0.053(4) 0.039(4) -0.009(3) -0.008(3) 0.000(3)
C157 0.027(3) 0.031(3) 0.026(3) 0.002(2) -0.007(2) -0.005(2)
C158 0.033(4) 0.071(5) 0.042(4) -0.014(4) -0.011(3) -0.006(3)
F11 0.070(4) 0.045(3) 0.054(4) -0.008(3) 0.001(3) -0.020(3)
F12 0.043(3) 0.075(5) 0.071(5) 0.017(4) 0.002(3) 0.004(3)
F13 0.094(6) 0.060(5) 0.040(3) 0.016(3) 0.018(4) -0.001(4)
F14 0.071(4) 0.068(5) 0.050(4) 0.015(3) -0.009(3) 0.016(4)
F15 0.070(5) 0.058(4) 0.030(3) -0.002(2) -0.004(3) 0.005(3)
F16 0.113(8) 0.039(3) 0.090(5) -0.004(3) 0.000(5) -0.034(4)
F21 0.091(11) 0.048(10) 0.034(5) 0.011(5) -0.002(6) -0.014(8)
F22 0.113(10) 0.038(5) 0.083(7) 0.005(5) -0.011(8) 0.022(6)
F23 0.058(6) 0.082(8) 0.076(7) -0.024(7) 0.001(5) -0.025(5)
F24 0.088(8) 0.046(5) 0.040(5) 0.011(4) 0.004(5) 0.009(5)
F25 0.085(7) 0.079(8) 0.073(7) -0.004(6) -0.016(6) -0.037(6)
F26 0.119(11) 0.044(6) 0.031(4) -0.005(4) -0.007(5) -0.007(7)
F11A 0.066(10) 0.072(13) 0.100(14) -0.017(12) -0.014(10) -0.024(9)
F12A 0.090(16) 0.057(12) 0.038(6) -0.001(7) -0.014(7) -0.006(11)
F13A 0.072(12) 0.048(9) 0.070(13) 0.023(9) 0.013(11) 0.012(8)
F14A 0.095(16) 0.051(15) 0.038(6) -0.005(8) -0.011(8) 0.015(11)
F15A 0.106(14) 0.040(8) 0.053(11) 0.002(8) -0.001(12) 0.015(8)
F16A 0.083(10) 0.077(13) 0.080(13) -0.013(11) -0.003(10) -0.044(10)
F21A 0.122(13) 0.071(12) 0.041(6) 0.007(6) 0.014(7) -0.023(9)
F22A 0.091(7) 0.094(8) 0.108(8) 0.006(7) -0.013(7) 0.027(7)
F23A 0.078(7) 0.046(5) 0.051(6) -0.020(5) 0.023(5) -0.024(5)
F24A 0.054(6) 0.114(10) 0.087(8) 0.019(8) -0.004(5) 0.007(6)
F25A 0.129(11) 0.057(6) 0.076(7) -0.015(5) 0.029(7) -0.052(7)
F26A 0.095(9) 0.062(8) 0.043(5) -0.015(5) 0.016(5) -0.025(6)
O1S 0.107(7) 0.108(6) 0.127(7) 0.002(5) 0.027(6) 0.013(5)
C11S 0.094(6) 0.076(5) 0.094(5) -0.001(4) 0.005(4) 0.006(4)
C12S 0.083(7) 0.061(6) 0.109(7) 0.037(6) 0.010(6) 0.011(5)
O2S 0.139(10) 0.170(10) 0.138(9) -0.008(8) 0.004(8) 0.007(8)
C21S 0.110(8) 0.114(8) 0.108(7) -0.009(5) -0.013(5) -0.011(5)
C22S 0.072(9) 0.088(9) 0.109(8) -0.014(7) -0.008(7) -0.003(7)
O1W 0.069(10) 0.063(9) 0.059(9) 0.003(8) 0.001(8) 0.011(8)

loop_
_atom_type_symbol
_atom_type_description
_atom_type_scat_dispersion_real
_atom_type_scat_dispersion_imag
_atom_type_scat_source
C C 0.0033 0.0016 'International Tables Vol C Tables 4.2.6.8 and 6.1.1.4'
H H 0.0000 0.0000 'International Tables Vol C Tables 4.2.6.8 and 6.1.1.4'
N N 0.0061 0.0033 'International Tables Vol C Tables 4.2.6.8 and 6.1.1.4'
O O 0.0106 0.0060 'International Tables Vol C Tables 4.2.6.8 and 6.1.1.4'
Dy Dy -0.1892 4.4098 'International Tables Vol C Tables 4.2.6.8 and 6.1.1.4'
Zn Zn 0.2839 1.4301 'International Tables Vol C Tables 4.2.6.8 and 6.1.1.4'
P P 0.1023 0.0942 'International Tables Vol C Tables 4.2.6.8 and 6.1.1.4'
F F 0.0171 0.0103 'International Tables Vol C Tables 4.2.6.8 and 6.1.1.4'

loop_
_geom_angle_atom_site_label_1
_geom_angle_atom_site_label_2
_geom_angle_atom_site_label_3
_geom_angle
_geom_angle_site_symmetry_1
_geom_angle_site_symmetry_3
_geom_angle_publ_flag
O57 Dy1 O53 79.25(14) . . ?
O57 Dy1 O52 150.92(14) . . ?
O53 Dy1 O52 78.16(14) . . ?
O57 Dy1 O56 77.76(14) . . ?
O53 Dy1 O56 81.40(13) . . ?
O52 Dy1 O56 80.96(14) . . ?
O57 Dy1 O11 79.24(13) . . ?
O53 Dy1 O11 75.40(13) . . ?
O52 Dy1 O11 112.12(14) . . ?
O56 Dy1 O11 149.87(13) . . ?
O57 Dy1 O31 112.57(14) . . ?
O53 Dy1 O31 149.96(13) . . ?
O52 Dy1 O31 80.17(14) . . ?
O56 Dy1 O31 74.84(13) . . ?
O11 Dy1 O31 132.67(12) . . ?
O57 Dy1 O12 133.85(13) . . ?
O53 Dy1 O12 115.48(13) . . ?
O52 Dy1 O12 73.23(13) . . ?
O56 Dy1 O12 144.58(13) . . ?
O11 Dy1 O12 64.67(12) . . ?
O31 Dy1 O12 77.17(12) . . ?
O57 Dy1 O32 72.63(13) . . ?
O53 Dy1 O32 144.65(13) . . ?
O52 Dy1 O32 134.62(13) . . ?
O56 Dy1 O32 112.23(13) . . ?
O11 Dy1 O32 78.64(13) . . ?
O31 Dy1 O32 63.58(12) . . ?
O12 Dy1 O32 72.84(13) . . ?
O156 Dy2 O152 79.37(14) . . ?
O156 Dy2 O157 78.28(15) . . ?
O152 Dy2 O157 149.86(14) . . ?
O156 Dy2 O131 74.64(13) . . ?
O152 Dy2 O131 80.68(13) . . ?
O157 Dy2 O131 112.20(14) . . ?
O156 Dy2 O153 83.35(13) . . ?
O152 Dy2 O153 78.11(14) . . ?
O157 Dy2 O153 79.44(14) . . ?
O131 Dy2 O153 151.82(13) . . ?
O156 Dy2 O111 152.93(13) . . ?
O152 Dy2 O111 112.62(13) . . ?
O157 Dy2 O111 80.80(14) . . ?
O131 Dy2 O111 129.85(12) . . ?
O153 Dy2 O111 76.06(12) . . ?
O156 Dy2 O132 113.67(13) . . ?
O152 Dy2 O132 136.11(13) . . ?
O157 Dy2 O132 72.21(13) . . ?
O131 Dy2 O132 64.67(12) . . ?
O153 Dy2 O132 142.33(13) . . ?
O111 Dy2 O132 75.35(12) . . ?
O156 Dy2 O112 142.42(13) . . ?
O152 Dy2 O112 72.82(13) . . ?
O157 Dy2 O112 135.54(13) . . ?
O131 Dy2 O112 76.32(13) . . ?
O153 Dy2 O112 114.18(13) . . ?
O111 Dy2 O112 63.79(12) . . ?
O132 Dy2 O112 73.41(13) . . ?
O51 Zn1 O55 109.03(16) . . ?
O51 Zn1 O31 111.14(16) . . ?
O55 Zn1 O31 99.40(15) . . ?
O51 Zn1 N31 108.63(18) . . ?
O55 Zn1 N31 134.30(18) . . ?
O31 Zn1 N31 90.28(16) . . ?
O51 Zn1 O33 88.27(16) . . ?
O55 Zn1 O33 83.07(15) . . ?
O31 Zn1 O33 158.00(16) . . ?
N31 Zn1 O33 73.14(16) . . ?
O58 Zn2 O54 110.19(17) . . ?
O58 Zn2 N11 114.61(18) . . ?
O54 Zn2 N11 127.32(18) . . ?
O58 Zn2 O11 111.35(16) . . ?
O54 Zn2 O11 98.52(16) . . ?
N11 Zn2 O11 89.92(16) . . ?
O58 Zn2 O13 84.62(15) . . ?
O54 Zn2 O13 85.63(15) . . ?
N11 Zn2 O13 72.71(16) . . ?
O11 Zn2 O13 160.47(14) . . ?
O151 Zn3 O155 111.98(17) . . ?
O151 Zn3 N131 112.34(18) . . ?
O155 Zn3 N131 127.34(18) . . ?
O151 Zn3 O131 111.16(16) . . ?
O155 Zn3 O131 98.90(16) . . ?
N131 Zn3 O131 90.40(16) . . ?
O151 Zn3 O133 84.97(15) . . ?
O155 Zn3 O133 84.36(15) . . ?
N131 Zn3 O133 72.69(16) . . ?
O131 Zn3 O133 160.43(14) . . ?
O154 Zn4 O158 106.02(17) . . ?
O154 Zn4 N111 135.90(18) . . ?
O158 Zn4 N111 109.36(18) . . ?
O154 Zn4 O111 99.16(16) . . ?
O158 Zn4 O111 114.37(16) . . ?
N111 Zn4 O111 89.52(16) . . ?
O154 Zn4 O113 83.08(16) . . ?
O158 Zn4 O113 89.18(17) . . ?
N111 Zn4 O113 72.09(17) . . ?
O111 Zn4 O113 154.26(16) . . ?
F11A P1 F15A 96.4(10) . . ?
F11A P1 F12A 94.6(10) . . ?
F15A P1 F12A 94.3(9) . . ?
F12 P1 F16 93.0(4) . . ?
F12 P1 F13 92.5(4) . . ?
F16 P1 F13 91.2(4) . . ?
F12 P1 F11 91.1(4) . . ?
F16 P1 F11 175.1(4) . . ?
F13 P1 F11 91.2(4) . . ?
F12 P1 F15 90.5(4) . . ?
F16 P1 F15 89.6(4) . . ?
F13 P1 F15 176.8(5) . . ?
F11 P1 F15 87.8(4) . . ?
F11A P1 F14A 90.8(10) . . ?
F15A P1 F14A 89.8(9) . . ?
F12A P1 F14A 172.8(12) . . ?
F12 P1 F14 177.2(4) . . ?
F16 P1 F14 87.7(4) . . ?
F13 P1 F14 90.2(4) . . ?
F11 P1 F14 88.0(4) . . ?
F15 P1 F14 86.8(4) . . ?
F11A P1 F13A 91.3(8) . . ?
F15A P1 F13A 171.3(11) . . ?
F12A P1 F13A 89.1(9) . . ?
F14A P1 F13A 86.1(9) . . ?
F11A P1 F16A 174.7(10) . . ?
F15A P1 F16A 88.1(8) . . ?
F12A P1 F16A 87.8(9) . . ?
F14A P1 F16A 86.4(9) . . ?
F13A P1 F16A 84.0(8) . . ?
F23 P2 F22 98.3(6) . . ?
F24A P2 F21A 95.7(8) . . ?
F24A P2 F25A 97.2(6) . . ?
F21A P2 F25A 93.1(7) . . ?
F23 P2 F26 95.8(7) . . ?
F22 P2 F26 94.1(6) . . ?
F24A P2 F23A 91.5(6) . . ?
F21A P2 F23A 91.1(7) . . ?
F25A P2 F23A 169.9(6) . . ?
F23 P2 F21 91.8(7) . . ?
F22 P2 F21 89.8(6) . . ?
F26 P2 F21 170.9(8) . . ?
F24A P2 F26A 92.2(6) . . ?
F21A P2 F26A 171.5(9) . . ?
F25A P2 F26A 89.0(6) . . ?
F23A P2 F26A 85.6(6) . . ?
F23 P2 F24 90.5(5) . . ?
F22 P2 F24 170.3(6) . . ?
F26 P2 F24 88.9(6) . . ?
F21 P2 F24 85.9(6) . . ?
F23 P2 F25 172.9(6) . . ?
F22 P2 F25 87.7(5) . . ?
F26 P2 F25 87.5(6) . . ?
F21 P2 F25 84.4(6) . . ?
F24 P2 F25 83.3(5) . . ?
F24A P2 F22A 174.4(6) . . ?
F21A P2 F22A 88.5(7) . . ?
F25A P2 F22A 86.2(6) . . ?
F23A P2 F22A 84.7(5) . . ?
F26A P2 F22A 83.4(6) . . ?
C11 O11 Zn2 123.8(3) . . ?
C11 O11 Dy1 124.7(3) . . ?
Zn2 O11 Dy1 111.20(15) . . ?
C12 O12 C25 115.4(4) . . ?
C12 O12 Dy1 118.3(3) . . ?
C25 O12 Dy1 126.2(3) . . ?
C23 O13 C24 117.9(4) . . ?
C23 O13 Zn2 107.7(3) . . ?
C24 O13 Zn2 123.1(3) . . ?
C31 O31 Zn1 126.0(3) . . ?
C31 O31 Dy1 122.4(3) . . ?
Zn1 O31 Dy1 111.20(15) . . ?
C32 O32 C45 116.3(4) . . ?
C32 O32 Dy1 115.7(3) . . ?
C45 O32 Dy1 125.6(3) . . ?
C43 O33 C44 118.5(5) . . ?
C43 O33 Zn1 108.8(3) . . ?
C44 O33 Zn1 123.3(4) . . ?
C51 O51 Zn1 125.1(4) . . ?
C51 O52 Dy1 142.4(4) . . ?
C53 O53 Dy1 142.6(3) . . ?
C53 O54 Zn2 112.3(3) . . ?
C55 O55 Zn1 113.2(3) . . ?
C55 O56 Dy1 149.4(3) . . ?
C57 O57 Dy1 142.4(4) . . ?
C57 O58 Zn2 122.1(3) . . ?
C111 O111 Zn4 125.9(3) . . ?
C111 O111 Dy2 122.5(3) . . ?
Zn4 O111 Dy2 110.58(15) . . ?
C112 O112 C125 116.9(4) . . ?
C112 O112 Dy2 115.2(3) . . ?
C125 O112 Dy2 125.8(3) . . ?
C123 O113 C124 117.6(5) . . ?
C123 O113 Zn4 108.1(4) . . ?
C124 O113 Zn4 123.7(4) . . ?
C131 O131 Zn3 124.0(3) . . ?
C131 O131 Dy2 124.6(3) . . ?
Zn3 O131 Dy2 111.31(15) . . ?
C132 O132 C145 116.7(4) . . ?
C132 O132 Dy2 117.4(3) . . ?
C145 O132 Dy2 125.9(3) . . ?
C143 O133 C144 117.3(5) . . ?
C143 O133 Zn3 106.7(3) . . ?
C144 O133 Zn3 121.9(4) . . ?
C151 O151 Zn3 123.8(4) . . ?
C151 O152 Dy2 145.8(4) . . ?
C153 O153 Dy2 148.1(4) . . ?
C153 O154 Zn4 114.7(3) . . ?
C155 O155 Zn3 112.2(4) . . ?
C155 O156 Dy2 145.0(3) . . ?
C157 O157 Dy2 142.6(4) . . ?
C157 O158 Zn4 122.3(4) . . ?
C17 N11 C18 119.4(5) . . ?
C17 N11 Zn2 124.5(4) . . ?
C18 N11 Zn2 115.9(3) . . ?
C37 N31 C38 119.4(5) . . ?
C37 N31 Zn1 124.8(4) . . ?
C38 N31 Zn1 115.8(4) . . ?
C117 N111 C118 119.3(5) . . ?
C117 N111 Zn4 126.3(4) . . ?
C118 N111 Zn4 114.4(4) . . ?
C137 N131 C138 119.9(5) . . ?
C137 N131 Zn3 124.0(4) . . ?
C138 N131 Zn3 116.1(3) . . ?
O11 C11 C12 117.7(5) . . ?
O11 C11 C16 124.3(5) . . ?
C12 C11 C16 118.0(5) . . ?
C13 C12 O12 124.5(5) . . ?
C13 C12 C11 122.1(5) . . ?
O12 C12 C11 113.3(4) . . ?
C12 C13 C14 119.0(5) . . ?
C12 C13 H13A 120.5 . . ?
C14 C13 H13A 120.5 . . ?
C15 C14 C13 120.6(5) . . ?
C15 C14 H14A 119.7 . . ?
C13 C14 H14A 119.7 . . ?
C14 C15 C16 121.5(5) . . ?
C14 C15 H15A 119.2 . . ?
C16 C15 H15A 119.2 . . ?
C15 C16 C11 118.8(5) . . ?
C15 C16 C17 117.6(5) . . ?
C11 C16 C17 123.4(5) . . ?
N11 C17 C16 126.8(5) . . ?
N11 C17 H17A 116.6 . . ?
C16 C17 H17A 116.6 . . ?
C19 C18 C23 119.6(5) . . ?
C19 C18 N11 122.9(5) . . ?
C23 C18 N11 117.2(5) . . ?
C18 C19 C20 119.4(6) . . ?
C18 C19 H19A 120.3 . . ?
C20 C19 H19A 120.3 . . ?
C21 C20 C19 119.7(6) . . ?
C21 C20 H20A 120.2 . . ?
C19 C20 H20A 120.2 . . ?
C20 C21 C22 121.0(6) . . ?
C20 C21 H21A 119.5 . . ?
C22 C21 H21A 119.5 . . ?
C23 C22 C21 119.0(6) . . ?
C23 C22 H22A 120.5 . . ?
C21 C22 H22A 120.5 . . ?
O13 C23 C22 124.7(5) . . ?
O13 C23 C18 114.1(5) . . ?
C22 C23 C18 121.2(6) . . ?
O13 C24 H24A 109.5 . . ?
O13 C24 H24B 109.5 . . ?
H24A C24 H24B 109.5 . . ?
O13 C24 H24C 109.5 . . ?
H24A C24 H24C 109.5 . . ?
H24B C24 H24C 109.5 . . ?
O12 C25 H25A 109.5 . . ?
O12 C25 H25B 109.5 . . ?
H25A C25 H25B 109.5 . . ?
O12 C25 H25C 109.5 . . ?
H25A C25 H25C 109.5 . . ?
H25B C25 H25C 109.5 . . ?
O31 C31 C36 123.6(5) . . ?
O31 C31 C32 117.4(5) . . ?
C36 C31 C32 119.0(5) . . ?
C33 C32 O32 125.2(5) . . ?
C33 C32 C31 121.4(5) . . ?
O32 C32 C31 113.4(4) . . ?
C32 C33 C34 119.4(5) . . ?
C32 C33 H33A 120.3 . . ?
C34 C33 H33A 120.3 . . ?
C35 C34 C33 120.6(5) . . ?
C35 C34 H34A 119.7 . . ?
C33 C34 H34A 119.7 . . ?
C34 C35 C36 121.4(5) . . ?
C34 C35 H35A 119.3 . . ?
C36 C35 H35A 119.3 . . ?
C31 C36 C35 118.2(5) . . ?
C31 C36 C37 125.1(5) . . ?
C35 C36 C37 116.7(5) . . ?
N31 C37 C36 126.8(5) . . ?
N31 C37 H37A 116.6 . . ?
C36 C37 H37A 116.6 . . ?
C43 C38 C39 118.8(6) . . ?
C43 C38 N31 117.1(5) . . ?
C39 C38 N31 124.1(6) . . ?
C40 C39 C38 120.5(7) . . ?
C40 C39 H39A 119.7 . . ?
C38 C39 H39A 119.7 . . ?
C41 C40 C39 120.3(7) . . ?
C41 C40 H40A 119.9 . . ?
C39 C40 H40A 119.9 . . ?
C40 C41 C42 120.7(7) . . ?
C40 C41 H41A 119.6 . . ?
C42 C41 H41A 119.6 . . ?
C43 C42 C41 118.3(7) . . ?
C43 C42 H42A 120.9 . . ?
C41 C42 H42A 120.9 . . ?
O33 C43 C38 114.6(5) . . ?
O33 C43 C42 123.9(6) . . ?
C38 C43 C42 121.4(6) . . ?
O33 C44 H44A 109.5 . . ?
O33 C44 H44B 109.5 . . ?
H44A C44 H44B 109.5 . . ?
O33 C44 H44C 109.5 . . ?
H44A C44 H44C 109.5 . . ?
H44B C44 H44C 109.5 . . ?
O32 C45 H45A 109.5 . . ?
O32 C45 H45B 109.5 . . ?
H45A C45 H45B 109.5 . . ?
O32 C45 H45C 109.5 . . ?
H45A C45 H45C 109.5 . . ?
H45B C45 H45C 109.5 . . ?
O51 C51 O52 123.5(5) . . ?
O51 C51 C52 118.3(5) . . ?
O52 C51 C52 118.2(5) . . ?
C51 C52 H52A 109.5 . . ?
C51 C52 H52B 109.5 . . ?
H52A C52 H52B 109.5 . . ?
C51 C52 H52C 109.5 . . ?
H52A C52 H52C 109.5 . . ?
H52B C52 H52C 109.5 . . ?
O53 C53 O54 123.0(5) . . ?
O53 C53 C54 118.6(5) . . ?
O54 C53 C54 118.3(5) . . ?
C53 C54 H54A 109.5 . . ?
C53 C54 H54B 109.5 . . ?
H54A C54 H54B 109.5 . . ?
C53 C54 H54C 109.5 . . ?
H54A C54 H54C 109.5 . . ?
H54B C54 H54C 109.5 . . ?
O56 C55 O55 123.1(5) . . ?
O56 C55 C56 119.4(5) . . ?
O55 C55 C56 117.5(5) . . ?
C55 C56 H56A 109.5 . . ?
C55 C56 H56B 109.5 . . ?
H56A C56 H56B 109.5 . . ?
C55 C56 H56C 109.5 . . ?
H56A C56 H56C 109.5 . . ?
H56B C56 H56C 109.5 . . ?
O57 C57 O58 124.9(5) . . ?
O57 C57 C58 117.8(5) . . ?
O58 C57 C58 117.3(5) . . ?
C57 C58 H58A 109.5 . . ?
C57 C58 H58B 109.5 . . ?
H58A C58 H58B 109.5 . . ?
C57 C58 H58C 109.5 . . ?
H58A C58 H58C 109.5 . . ?
H58B C58 H58C 109.5 . . ?
O111 C111 C116 125.4(5) . . ?
O111 C111 C112 117.2(5) . . ?
C116 C111 C112 117.4(5) . . ?
O112 C112 C113 125.0(5) . . ?
O112 C112 C111 113.6(5) . . ?
C113 C112 C111 121.4(5) . . ?
C112 C113 C114 120.0(6) . . ?
C112 C113 H11E 120.0 . . ?
C114 C113 H11E 120.0 . . ?
C115 C114 C113 120.3(5) . . ?
C115 C114 H11D 119.8 . . ?
C113 C114 H11D 119.8 . . ?
C114 C115 C116 120.6(5) . . ?
C114 C115 H11B 119.7 . . ?
C116 C115 H11B 119.7 . . ?
C111 C116 C115 120.1(5) . . ?
C111 C116 C117 123.1(5) . . ?
C115 C116 C117 116.7(5) . . ?
N111 C117 C116 126.8(5) . . ?
N111 C117 H11A 116.6 . . ?
C116 C117 H11A 116.6 . . ?
C119 C118 C123 119.8(6) . . ?
C119 C118 N111 122.7(6) . . ?
C123 C118 N111 117.4(5) . . ?
C120 C119 C118 120.5(7) . . ?
C120 C119 H11C 119.8 . . ?
C118 C119 H11C 119.8 . . ?
C121 C120 C119 119.1(8) . . ?
C121 C120 H12D 120.4 . . ?
C119 C120 H12D 120.4 . . ?
C120 C121 C122 122.1(7) . . ?
C120 C121 H12E 118.9 . . ?
C122 C121 H12E 118.9 . . ?
C123 C122 C121 118.0(7) . . ?
C123 C122 H12F 121.0 . . ?
C121 C122 H12F 121.0 . . ?
O113 C123 C122 126.0(6) . . ?
O113 C123 C118 113.6(5) . . ?
C122 C123 C118 120.4(7) . . ?
O113 C124 H12G 109.5 . . ?
O113 C124 H12H 109.5 . . ?
H12G C124 H12H 109.5 . . ?
O113 C124 H12I 109.5 . . ?
H12G C124 H12I 109.5 . . ?
H12H C124 H12I 109.5 . . ?
O112 C125 H12A 109.5 . . ?
O112 C125 H12B 109.5 . . ?
H12A C125 H12B 109.5 . . ?
O112 C125 H12C 109.5 . . ?
H12A C125 H12C 109.5 . . ?
H12B C125 H12C 109.5 . . ?
O131 C131 C132 117.6(5) . . ?
O131 C131 C136 124.5(5) . . ?
C132 C131 C136 117.9(5) . . ?
C133 C132 O132 124.3(5) . . ?
C133 C132 C131 122.0(5) . . ?
O132 C132 C131 113.7(4) . . ?
C132 C133 C134 119.8(5) . . ?
C132 C133 H13D 120.1 . . ?
C134 C133 H13D 120.1 . . ?
C135 C134 C133 119.4(5) . . ?
C135 C134 H13C 120.3 . . ?
C133 C134 H13C 120.3 . . ?
C134 C135 C136 122.0(6) . . ?
C134 C135 H13E 119.0 . . ?
C136 C135 H13E 119.0 . . ?
C135 C136 C131 118.9(5) . . ?
C135 C136 C137 117.5(5) . . ?
C131 C136 C137 123.4(5) . . ?
N131 C137 C136 128.0(5) . . ?
N131 C137 H13B 116.0 . . ?
C136 C137 H13B 116.0 . . ?
C139 C138 C143 119.5(5) . . ?
C139 C138 N131 122.9(5) . . ?
C143 C138 N131 117.3(5) . . ?
C140 C139 C138 119.5(6) . . ?
C140 C139 H13F 120.2 . . ?
C138 C139 H13F 120.2 . . ?
C141 C140 C139 120.2(6) . . ?
C141 C140 H14G 119.9 . . ?
C139 C140 H14G 119.9 . . ?
C140 C141 C142 122.0(6) . . ?
C140 C141 H14F 119.0 . . ?
C142 C141 H14F 119.0 . . ?
C141 C142 C143 118.0(6) . . ?
C141 C142 H14E 121.0 . . ?
C143 C142 H14E 121.0 . . ?
O133 C143 C138 114.7(5) . . ?
O133 C143 C142 124.6(6) . . ?
C138 C143 C142 120.7(6) . . ?
O133 C144 H14H 109.5 . . ?
O133 C144 H14I 109.5 . . ?
H14H C144 H14I 109.5 . . ?
O133 C144 H14J 109.5 . . ?
H14H C144 H14J 109.5 . . ?
H14I C144 H14J 109.5 . . ?
O132 C145 H14B 109.5 . . ?
O132 C145 H14C 109.5 . . ?
H14B C145 H14C 109.5 . . ?
O132 C145 H14D 109.5 . . ?
H14B C145 H14D 109.5 . . ?
H14C C145 H14D 109.5 . . ?
O152 C151 O151 123.1(5) . . ?
O152 C151 C152 118.8(5) . . ?
O151 C151 C152 118.1(5) . . ?
C151 C152 H15B 109.5 . . ?
C151 C152 H15C 109.5 . . ?
H15B C152 H15C 109.5 . . ?
C151 C152 H15D 109.5 . . ?
H15B C152 H15D 109.5 . . ?
H15C C152 H15D 109.5 . . ?
O153 C153 O154 123.7(5) . . ?
O153 C153 C154 118.4(5) . . ?
O154 C153 C154 117.9(5) . . ?
C153 C154 H15E 109.5 . . ?
C153 C154 H15F 109.5 . . ?
H15E C154 H15F 109.5 . . ?
C153 C154 H15G 109.5 . . ?
H15E C154 H15G 109.5 . . ?
H15F C154 H15G 109.5 . . ?
O156 C155 O155 123.0(5) . . ?
O156 C155 C156 118.7(5) . . ?
O155 C155 C156 118.3(5) . . ?
C155 C156 H15K 109.5 . . ?
C155 C156 H15L 109.5 . . ?
H15K C156 H15L 109.5 . . ?
C155 C156 H15M 109.5 . . ?
H15K C156 H15M 109.5 . . ?
H15L C156 H15M 109.5 . . ?
O158 C157 O157 123.3(5) . . ?
O158 C157 C158 119.4(5) . . ?
O157 C157 C158 117.2(5) . . ?
C157 C158 H15H 109.5 . . ?
C157 C158 H15I 109.5 . . ?
H15H C158 H15I 109.5 . . ?
C157 C158 H15J 109.5 . . ?
H15H C158 H15J 109.5 . . ?
H15I C158 H15J 109.5 . . ?
C11S O1S H11S 109.5 . . ?
O1S C11S C12S 115.1(10) . . ?
O1S C11S H12J 108.5 . . ?
C12S C11S H12J 108.5 . . ?
O1S C11S H12K 108.5 . . ?
C12S C11S H12K 108.5 . . ?
H12J C11S H12K 107.5 . . ?
C11S C12S H11F 109.5 . . ?
C11S C12S H11G 109.5 . . ?
H11F C12S H11G 109.5 . . ?
C11S C12S H11H 109.5 . . ?
H11F C12S H11H 109.5 . . ?
H11G C12S H11H 109.5 . . ?
C21S O2S H2S 109.5 . . ?
O2S C21S C22S 115.0(11) . . ?
O2S C21S H21B 108.5 . . ?
C22S C21S H21B 108.5 . . ?
O2S C21S H21C 108.5 . . ?
C22S C21S H21C 108.5 . . ?
H21B C21S H21C 107.5 . . ?
C21S C22S H22B 109.5 . . ?
C21S C22S H22C 109.5 . . ?
H22B C22S H22C 109.5 . . ?
C21S C22S H22D 109.5 . . ?
H22B C22S H22D 109.5 . . ?
H22C C22S H22D 109.5 . . ?

loop_
_geom_bond_atom_site_label_1
_geom_bond_atom_site_label_2
_geom_bond_distance
_geom_bond_site_symmetry_2
_geom_bond_publ_flag
Dy1 O57 2.288(4) . ?
Dy1 O53 2.292(4) . ?
Dy1 O52 2.304(4) . ?
Dy1 O56 2.306(3) . ?
Dy1 O11 2.319(4) . ?
Dy1 O31 2.346(4) . ?
Dy1 O12 2.503(3) . ?
Dy1 O32 2.532(4) . ?
Dy2 O156 2.273(4) . ?
Dy2 O152 2.296(4) . ?
Dy2 O157 2.305(4) . ?
Dy2 O131 2.308(3) . ?
Dy2 O153 2.315(4) . ?
Dy2 O111 2.331(4) . ?
Dy2 O132 2.511(3) . ?
Dy2 O112 2.533(4) . ?
Zn1 O51 1.966(4) . ?
Zn1 O55 1.971(4) . ?
Zn1 O31 2.026(4) . ?
Zn1 N31 2.029(4) . ?
Zn1 O33 2.328(4) . ?
Zn2 O58 1.967(4) . ?
Zn2 O54 1.969(4) . ?
Zn2 N11 2.008(4) . ?
Zn2 O11 2.042(4) . ?
Zn2 O13 2.357(4) . ?
Zn3 O151 1.964(4) . ?
Zn3 O155 1.977(4) . ?
Zn3 N131 2.016(4) . ?
Zn3 O131 2.047(3) . ?
Zn3 O133 2.387(4) . ?
Zn4 O154 1.958(4) . ?
Zn4 O158 1.972(4) . ?
Zn4 N111 2.022(5) . ?
Zn4 O111 2.033(4) . ?
Zn4 O113 2.364(4) . ?
P1 F11A 1.516(13) . ?
P1 F15A 1.538(12) . ?
P1 F12 1.559(6) . ?
P1 F12A 1.560(13) . ?
P1 F16 1.567(5) . ?
P1 F13 1.573(6) . ?
P1 F11 1.592(5) . ?
P1 F15 1.623(6) . ?
P1 F14A 1.624(13) . ?
P1 F14 1.634(6) . ?
P1 F13A 1.642(12) . ?
P1 F16A 1.661(13) . ?
P2 F24A 1.486(9) . ?
P2 F23 1.488(9) . ?
P2 F22 1.531(7) . ?
P2 F21A 1.551(9) . ?
P2 F25A 1.555(7) . ?
P2 F26 1.556(9) . ?
P2 F23A 1.615(8) . ?
P2 F21 1.628(9) . ?
P2 F26A 1.637(9) . ?
P2 F24 1.656(8) . ?
P2 F25 1.685(8) . ?
P2 F22A 1.690(9) . ?
O11 C11 1.342(6) . ?
O12 C12 1.391(6) . ?
O12 C25 1.448(6) . ?
O13 C23 1.372(7) . ?
O13 C24 1.436(7) . ?
O31 C31 1.326(6) . ?
O32 C32 1.383(6) . ?
O32 C45 1.448(6) . ?
O33 C43 1.380(7) . ?
O33 C44 1.440(8) . ?
O51 C51 1.254(6) . ?
O52 C51 1.271(6) . ?
O53 C53 1.257(6) . ?
O54 C53 1.270(6) . ?
O55 C55 1.274(6) . ?
O56 C55 1.249(6) . ?
O57 C57 1.244(6) . ?
O58 C57 1.264(6) . ?
O111 C111 1.320(6) . ?
O112 C112 1.384(6) . ?
O112 C125 1.451(6) . ?
O113 C123 1.370(8) . ?
O113 C124 1.431(8) . ?
O131 C131 1.335(6) . ?
O132 C132 1.381(6) . ?
O132 C145 1.445(6) . ?
O133 C143 1.384(7) . ?
O133 C144 1.433(7) . ?
O151 C151 1.271(7) . ?
O152 C151 1.257(6) . ?
O153 C153 1.255(6) . ?
O154 C153 1.270(7) . ?
O155 C155 1.268(7) . ?
O156 C155 1.249(7) . ?
O157 C157 1.270(7) . ?
O158 C157 1.261(7) . ?
N11 C17 1.286(7) . ?
N11 C18 1.424(7) . ?
N31 C37 1.295(7) . ?
N31 C38 1.426(7) . ?
N111 C117 1.284(7) . ?
N111 C118 1.433(7) . ?
N131 C137 1.280(7) . ?
N131 C138 1.420(7) . ?
C11 C12 1.406(7) . ?
C11 C16 1.412(7) . ?
C12 C13 1.380(7) . ?
C13 C14 1.383(8) . ?
C13 H13A 0.9500 . ?
C14 C15 1.366(8) . ?
C14 H14A 0.9500 . ?
C15 C16 1.404(7) . ?
C15 H15A 0.9500 . ?
C16 C17 1.451(8) . ?
C17 H17A 0.9500 . ?
C18 C19 1.390(8) . ?
C18 C23 1.390(8) . ?
C19 C20 1.403(8) . ?
C19 H19A 0.9500 . ?
C20 C21 1.380(9) . ?
C20 H20A 0.9500 . ?
C21 C22 1.387(9) . ?
C21 H21A 0.9500 . ?
C22 C23 1.376(8) . ?
C22 H22A 0.9500 . ?
C24 H24A 0.9800 . ?
C24 H24B 0.9800 . ?
C24 H24C 0.9800 . ?
C25 H25A 0.9800 . ?
C25 H25B 0.9800 . ?
C25 H25C 0.9800 . ?
C31 C36 1.403(7) . ?
C31 C32 1.413(7) . ?
C32 C33 1.382(7) . ?
C33 C34 1.386(8) . ?
C33 H33A 0.9500 . ?
C34 C35 1.366(8) . ?
C34 H34A 0.9500 . ?
C35 C36 1.425(8) . ?
C35 H35A 0.9500 . ?
C36 C37 1.435(8) . ?
C37 H37A 0.9500 . ?
C38 C43 1.382(8) . ?
C38 C39 1.385(9) . ?
C39 C40 1.385(10) . ?
C39 H39A 0.9500 . ?
C40 C41 1.356(11) . ?
C40 H40A 0.9500 . ?
C41 C42 1.404(10) . ?
C41 H41A 0.9500 . ?
C42 C43 1.385(9) . ?
C42 H42A 0.9500 . ?
C44 H44A 0.9800 . ?
C44 H44B 0.9800 . ?
C44 H44C 0.9800 . ?
C45 H45A 0.9800 . ?
C45 H45B 0.9800 . ?
C45 H45C 0.9800 . ?
C51 C52 1.495(8) . ?
C52 H52A 0.9800 . ?
C52 H52B 0.9800 . ?
C52 H52C 0.9800 . ?
C53 C54 1.479(8) . ?
C54 H54A 0.9800 . ?
C54 H54B 0.9800 . ?
C54 H54C 0.9800 . ?
C55 C56 1.503(7) . ?
C56 H56A 0.9800 . ?
C56 H56B 0.9800 . ?
C56 H56C 0.9800 . ?
C57 C58 1.508(8) . ?
C58 H58A 0.9800 . ?
C58 H58B 0.9800 . ?
C58 H58C 0.9800 . ?
C111 C116 1.409(7) . ?
C111 C112 1.416(7) . ?
C112 C113 1.385(7) . ?
C113 C114 1.386(8) . ?
C113 H11E 0.9500 . ?
C114 C115 1.368(8) . ?
C114 H11D 0.9500 . ?
C115 C116 1.412(7) . ?
C115 H11B 0.9500 . ?
C116 C117 1.443(8) . ?
C117 H11A 0.9500 . ?
C118 C119 1.386(9) . ?
C118 C123 1.387(9) . ?
C119 C120 1.379(10) . ?
C119 H11C 0.9500 . ?
C120 C121 1.362(12) . ?
C120 H12D 0.9500 . ?
C121 C122 1.400(11) . ?
C121 H12E 0.9500 . ?
C122 C123 1.385(9) . ?
C122 H12F 0.9500 . ?
C124 H12G 0.9800 . ?
C124 H12H 0.9800 . ?
C124 H12I 0.9800 . ?
C125 H12A 0.9800 . ?
C125 H12B 0.9800 . ?
C125 H12C 0.9800 . ?
C131 C132 1.408(7) . ?
C131 C136 1.415(8) . ?
C132 C133 1.378(7) . ?
C133 C134 1.395(8) . ?
C133 H13D 0.9500 . ?
C134 C135 1.372(8) . ?
C134 H13C 0.9500 . ?
C135 C136 1.405(8) . ?
C135 H13E 0.9500 . ?
C136 C137 1.443(8) . ?
C137 H13B 0.9500 . ?
C138 C139 1.389(8) . ?
C138 C143 1.396(8) . ?
C139 C140 1.388(8) . ?
C139 H13F 0.9500 . ?
C140 C141 1.367(10) . ?
C140 H14G 0.9500 . ?
C141 C142 1.380(10) . ?
C141 H14F 0.9500 . ?
C142 C143 1.401(8) . ?
C142 H14E 0.9500 . ?
C144 H14H 0.9800 . ?
C144 H14I 0.9800 . ?
C144 H14J 0.9800 . ?
C145 H14B 0.9800 . ?
C145 H14C 0.9800 . ?
C145 H14D 0.9800 . ?
C151 C152 1.506(8) . ?
C152 H15B 0.9800 . ?
C152 H15C 0.9800 . ?
C152 H15D 0.9800 . ?
C153 C154 1.495(7) . ?
C154 H15E 0.9800 . ?
C154 H15F 0.9800 . ?
C154 H15G 0.9800 . ?
C155 C156 1.491(8) . ?
C156 H15K 0.9800 . ?
C156 H15L 0.9800 . ?
C156 H15M 0.9800 . ?
C157 C158 1.503(8) . ?
C158 H15H 0.9800 . ?
C158 H15I 0.9800 . ?
C158 H15J 0.9800 . ?
O1S C11S 1.304(13) . ?
O1S H11S 0.8400 . ?
C11S C12S 1.413(4) . ?
C11S H12J 0.9900 . ?
C11S H12K 0.9900 . ?
C12S H11F 0.9800 . ?
C12S H11G 0.9800 . ?
C12S H11H 0.9800 . ?
O2S C21S 1.303(13) . ?
O2S H2S 0.8400 . ?
C21S C22S 1.413(4) . ?
C21S H21B 0.9900 . ?
C21S H21C 0.9900 . ?
C22S H22B 0.9800 . ?
C22S H22C 0.9800 . ?
C22S H22D 0.9800 . ?

loop_
_geom_hbond_atom_site_label_D
_geom_hbond_atom_site_label_H
_geom_hbond_atom_site_label_A
_geom_hbond_distance_DH
_geom_hbond_distance_HA
_geom_hbond_distance_DA
_geom_hbond_angle_DHA
_geom_hbond_site_symmetry_A
_geom_hbond_publ_flag
C22 H22A F12 0.95 2.63 3.571(10) 169.4 1_655 yes
C22 H22A F13A 0.95 2.40 3.29(2) 157.5 1_655 yes
C24 H24B F15 0.98 2.60 3.494(10) 151.6 1_655 yes
C24 H24B F12A 0.98 2.38 3.20(2) 140.7 1_655 yes
C25 H25A O31 0.98 2.66 3.197(7) 114.9 . yes
C39 H39A O1W 0.95 2.49 3.32(2) 146.2 2_667 yes
C44 H44A O55 0.98 2.66 3.213(8) 116.2 . yes
C45 H45A O57 0.98 2.61 3.165(7) 115.9 . yes
C54 H54A O57 0.98 2.35 3.317(8) 169.3 1_655 yes
C56 H56C O56 0.98 2.59 3.324(7) 132.1 2_777 yes
C122 H12F F22 0.95 2.59 3.475(13) 155.4 1_455 yes
C122 H12F F25A 0.95 2.46 3.343(13) 154.7 1_455 yes
C124 H12H O1W 0.98 2.63 3.50(3) 148.0 . yes
C124 H12I F26 0.98 2.55 3.156(14) 119.9 1_455 yes
C125 H12A O152 0.98 2.61 3.173(7) 116.4 . yes
C125 H12C F11 0.98 2.63 3.216(9) 118.8 2_566 yes
C125 H12C F14A 0.98 2.57 3.41(3) 143.7 2_566 yes
C133 H13D F14A 0.95 2.57 3.26(3) 130.1 1_545 yes
C139 H13F F11A 0.95 2.58 3.43(2) 149.0 2_566 yes
C142 H14E F24 0.95 2.63 3.275(11) 125.4 2_666 yes
C145 H14B O157 0.98 2.57 3.096(7) 113.7 . yes
C145 H14C F15A 0.98 2.55 3.073(15) 113.5 1_545 yes
C156 H15K O152 0.98 2.47 3.368(7) 151.5 1_655 yes
O1S H11S F15A 0.84 2.23 3.02(3) 156.0 1_645 yes
O2S H2S F22 0.84 2.60 3.32(2) 144.6 1_455 yes
C21S H21C F25 0.99 2.32 3.17(2) 142.2 . yes

loop_
_geom_torsion_atom_site_label_1
_geom_torsion_atom_site_label_2
_geom_torsion_atom_site_label_3
_geom_torsion_atom_site_label_4
_geom_torsion
_geom_torsion_site_symmetry_1
_geom_torsion_site_symmetry_2
_geom_torsion_site_symmetry_3
_geom_torsion_site_symmetry_4
_geom_torsion_publ_flag
Zn2 O11 C11 C12 163.8(4) . . . . ?
Dy1 O11 C11 C12 -9.6(7) . . . . ?
Zn2 O11 C11 C16 -17.4(8) . . . . ?
Dy1 O11 C11 C16 169.3(4) . . . . ?
C25 O12 C12 C13 4.8(8) . . . . ?
Dy1 O12 C12 C13 -172.0(5) . . . . ?
C25 O12 C12 C11 -175.3(5) . . . . ?
Dy1 O12 C12 C11 7.9(6) . . . . ?
O11 C11 C12 C13 -179.8(5) . . . . ?
C16 C11 C12 C13 1.3(9) . . . . ?
O11 C11 C12 O12 0.2(7) . . . . ?
C16 C11 C12 O12 -178.7(5) . . . . ?
O12 C12 C13 C14 -178.9(6) . . . . ?
C11 C12 C13 C14 1.2(9) . . . . ?
C12 C13 C14 C15 -3.3(10) . . . . ?
C13 C14 C15 C16 3.1(10) . . . . ?
C14 C15 C16 C11 -0.6(10) . . . . ?
C14 C15 C16 C17 -175.7(6) . . . . ?
O11 C11 C16 C15 179.6(5) . . . . ?
C12 C11 C16 C15 -1.5(9) . . . . ?
O11 C11 C16 C17 -5.6(9) . . . . ?
C12 C11 C16 C17 173.2(5) . . . . ?
C18 N11 C17 C16 -173.2(6) . . . . ?
Zn2 N11 C17 C16 11.5(9) . . . . ?
C15 C16 C17 N11 -176.0(6) . . . . ?
C11 C16 C17 N11 9.2(10) . . . . ?
C17 N11 C18 C19 36.3(8) . . . . ?
Zn2 N11 C18 C19 -148.1(5) . . . . ?
C17 N11 C18 C23 -149.6(5) . . . . ?
Zn2 N11 C18 C23 26.0(6) . . . . ?
C23 C18 C19 C20 1.5(9) . . . . ?
N11 C18 C19 C20 175.4(5) . . . . ?
C18 C19 C20 C21 -1.5(9) . . . . ?
C19 C20 C21 C22 1.3(10) . . . . ?
C20 C21 C22 C23 -1.1(9) . . . . ?
C24 O13 C23 C22 8.6(8) . . . . ?
Zn2 O13 C23 C22 153.6(5) . . . . ?
C24 O13 C23 C18 -170.4(5) . . . . ?
Zn2 O13 C23 C18 -25.4(5) . . . . ?
C21 C22 C23 O13 -177.9(5) . . . . ?
C21 C22 C23 C18 1.0(9) . . . . ?
C19 C18 C23 O13 177.8(5) . . . . ?
N11 C18 C23 O13 3.5(7) . . . . ?
C19 C18 C23 C22 -1.3(9) . . . . ?
N11 C18 C23 C22 -175.5(5) . . . . ?
Zn1 O31 C31 C36 -17.5(7) . . . . ?
Dy1 O31 C31 C36 154.2(4) . . . . ?
Zn1 O31 C31 C32 165.4(4) . . . . ?
Dy1 O31 C31 C32 -22.9(6) . . . . ?
C45 O32 C32 C33 5.1(8) . . . . ?
Dy1 O32 C32 C33 -158.5(5) . . . . ?
C45 O32 C32 C31 -176.4(5) . . . . ?
Dy1 O32 C32 C31 20.0(6) . . . . ?
O31 C31 C32 C33 178.4(5) . . . . ?
C36 C31 C32 C33 1.1(8) . . . . ?
O31 C31 C32 O32 -0.1(7) . . . . ?
C36 C31 C32 O32 -177.4(5) . . . . ?
O32 C32 C33 C34 176.0(5) . . . . ?
C31 C32 C33 C34 -2.3(9) . . . . ?
C32 C33 C34 C35 1.6(9) . . . . ?
C33 C34 C35 C36 0.4(9) . . . . ?
O31 C31 C36 C35 -176.3(5) . . . . ?
C32 C31 C36 C35 0.8(8) . . . . ?
O31 C31 C36 C37 0.6(9) . . . . ?
C32 C31 C36 C37 177.7(5) . . . . ?
C34 C35 C36 C31 -1.6(9) . . . . ?
C34 C35 C36 C37 -178.7(6) . . . . ?
C38 N31 C37 C36 -177.7(6) . . . . ?
Zn1 N31 C37 C36 4.5(9) . . . . ?
C31 C36 C37 N31 6.4(10) . . . . ?
C35 C36 C37 N31 -176.6(6) . . . . ?
C37 N31 C38 C43 -153.6(6) . . . . ?
Zn1 N31 C38 C43 24.5(7) . . . . ?
C37 N31 C38 C39 29.2(9) . . . . ?
Zn1 N31 C38 C39 -152.7(6) . . . . ?
C43 C38 C39 C40 1.6(11) . . . . ?
N31 C38 C39 C40 178.7(7) . . . . ?
C38 C39 C40 C41 -1.4(13) . . . . ?
C39 C40 C41 C42 0.8(13) . . . . ?
C40 C41 C42 C43 -0.6(12) . . . . ?
C44 O33 C43 C38 -171.0(7) . . . . ?
Zn1 O33 C43 C38 -23.4(6) . . . . ?
C44 O33 C43 C42 10.2(10) . . . . ?
Zn1 O33 C43 C42 157.8(6) . . . . ?
C39 C38 C43 O33 179.7(6) . . . . ?
N31 C38 C43 O33 2.4(8) . . . . ?
C39 C38 C43 C42 -1.4(10) . . . . ?
N31 C38 C43 C42 -178.7(6) . . . . ?
C41 C42 C43 O33 179.6(7) . . . . ?
C41 C42 C43 C38 0.9(11) . . . . ?
Zn1 O51 C51 O52 1.4(7) . . . . ?
Zn1 O51 C51 C52 -178.4(3) . . . . ?
Dy1 O52 C51 O51 34.2(9) . . . . ?
Dy1 O52 C51 C52 -146.0(5) . . . . ?
Dy1 O53 C53 O54 67.2(9) . . . . ?
Dy1 O53 C53 C54 -114.2(7) . . . . ?
Zn2 O54 C53 O53 -3.9(7) . . . . ?
Zn2 O54 C53 C54 177.6(5) . . . . ?
Dy1 O56 C55 O55 49.1(10) . . . . ?
Dy1 O56 C55 C56 -132.4(6) . . . . ?
Zn1 O55 C55 O56 6.8(6) . . . . ?
Zn1 O55 C55 C56 -171.9(4) . . . . ?
Dy1 O57 C57 O58 39.7(9) . . . . ?
Dy1 O57 C57 C58 -142.3(5) . . . . ?
Zn2 O58 C57 O57 -1.3(8) . . . . ?
Zn2 O58 C57 C58 -179.3(4) . . . . ?
Zn4 O111 C111 C116 -14.1(7) . . . . ?
Dy2 O111 C111 C116 153.4(4) . . . . ?
Zn4 O111 C111 C112 168.0(4) . . . . ?
Dy2 O111 C111 C112 -24.5(6) . . . . ?
C125 O112 C112 C113 5.1(8) . . . . ?
Dy2 O112 C112 C113 -159.4(5) . . . . ?
C125 O112 C112 C111 -176.6(5) . . . . ?
Dy2 O112 C112 C111 18.8(6) . . . . ?
O111 C111 C112 O112 1.4(7) . . . . ?
C116 C111 C112 O112 -176.6(5) . . . . ?
O111 C111 C112 C113 179.7(5) . . . . ?
C116 C111 C112 C113 1.7(8) . . . . ?
O112 C112 C113 C114 175.0(5) . . . . ?
C111 C112 C113 C114 -3.1(9) . . . . ?
C112 C113 C114 C115 2.4(9) . . . . ?
C113 C114 C115 C116 -0.4(9) . . . . ?
O111 C111 C116 C115 -177.6(5) . . . . ?
C112 C111 C116 C115 0.3(8) . . . . ?
O111 C111 C116 C117 -1.9(9) . . . . ?
C112 C111 C116 C117 176.0(5) . . . . ?
C114 C115 C116 C111 -0.9(9) . . . . ?
C114 C115 C116 C117 -176.9(5) . . . . ?
C118 N111 C117 C116 -175.8(5) . . . . ?
Zn4 N111 C117 C116 5.7(9) . . . . ?
C111 C116 C117 N111 6.5(9) . . . . ?
C115 C116 C117 N111 -177.6(6) . . . . ?
C117 N111 C118 C119 35.8(9) . . . . ?
Zn4 N111 C118 C119 -145.6(5) . . . . ?
C117 N111 C118 C123 -147.7(6) . . . . ?
Zn4 N111 C118 C123 31.0(7) . . . . ?
C123 C118 C119 C120 2.4(11) . . . . ?
N111 C118 C119 C120 178.8(6) . . . . ?
C118 C119 C120 C121 -0.9(12) . . . . ?
C119 C120 C121 C122 -0.8(13) . . . . ?
C120 C121 C122 C123 0.9(13) . . . . ?
C124 O113 C123 C122 7.9(11) . . . . ?
Zn4 O113 C123 C122 153.9(6) . . . . ?
C124 O113 C123 C118 -170.7(7) . . . . ?
Zn4 O113 C123 C118 -24.7(7) . . . . ?
C121 C122 C123 O113 -177.9(7) . . . . ?
C121 C122 C123 C118 0.6(11) . . . . ?
C119 C118 C123 O113 176.5(6) . . . . ?
N111 C118 C123 O113 -0.2(8) . . . . ?
C119 C118 C123 C122 -2.2(10) . . . . ?
N111 C118 C123 C122 -178.9(6) . . . . ?
Zn3 O131 C131 C132 165.4(4) . . . . ?
Dy2 O131 C131 C132 -11.1(7) . . . . ?
Zn3 O131 C131 C136 -16.1(8) . . . . ?
Dy2 O131 C131 C136 167.4(4) . . . . ?
C145 O132 C132 C133 7.7(8) . . . . ?
Dy2 O132 C132 C133 -169.4(5) . . . . ?
C145 O132 C132 C131 -171.3(5) . . . . ?
Dy2 O132 C132 C131 11.6(6) . . . . ?
O131 C131 C132 C133 179.5(5) . . . . ?
C136 C131 C132 C133 0.9(9) . . . . ?
O131 C131 C132 O132 -1.5(7) . . . . ?
C136 C131 C132 O132 179.9(5) . . . . ?
O132 C132 C133 C134 -178.7(6) . . . . ?
C131 C132 C133 C134 0.2(9) . . . . ?
C132 C133 C134 C135 -1.1(10) . . . . ?
C133 C134 C135 C136 0.8(10) . . . . ?
C134 C135 C136 C131 0.3(10) . . . . ?
C134 C135 C136 C137 -175.2(6) . . . . ?
O131 C131 C136 C135 -179.6(5) . . . . ?
C132 C131 C136 C135 -1.2(9) . . . . ?
O131 C131 C136 C137 -4.4(9) . . . . ?
C132 C131 C136 C137 174.1(5) . . . . ?
C138 N131 C137 C136 -172.0(6) . . . . ?
Zn3 N131 C137 C136 10.3(9) . . . . ?
C135 C136 C137 N131 -176.8(6) . . . . ?
C131 C136 C137 N131 7.9(10) . . . . ?
C137 N131 C138 C139 35.2(8) . . . . ?
Zn3 N131 C138 C139 -146.9(5) . . . . ?
C137 N131 C138 C143 -150.5(5) . . . . ?
Zn3 N131 C138 C143 27.5(6) . . . . ?
C143 C138 C139 C140 3.1(9) . . . . ?
N131 C138 C139 C140 177.4(5) . . . . ?
C138 C139 C140 C141 -1.2(9) . . . . ?
C139 C140 C141 C142 0.0(10) . . . . ?
C140 C141 C142 C143 -0.6(10) . . . . ?
C144 O133 C143 C138 -165.2(5) . . . . ?
Zn3 O133 C143 C138 -24.3(5) . . . . ?
C144 O133 C143 C142 15.3(8) . . . . ?
Zn3 O133 C143 C142 156.3(5) . . . . ?
C139 C138 C143 O133 176.8(5) . . . . ?
N131 C138 C143 O133 2.2(7) . . . . ?
C139 C138 C143 C142 -3.8(8) . . . . ?
N131 C138 C143 C142 -178.4(5) . . . . ?
C141 C142 C143 O133 -178.1(6) . . . . ?
C141 C142 C143 C138 2.5(9) . . . . ?
Dy2 O152 C151 O151 31.4(10) . . . . ?
Dy2 O152 C151 C152 -148.2(5) . . . . ?
Zn3 O151 C151 O152 -2.6(8) . . . . ?
Zn3 O151 C151 C152 177.0(4) . . . . ?
Dy2 O153 C153 O154 42.7(10) . . . . ?
Dy2 O153 C153 C154 -137.3(6) . . . . ?
Zn4 O154 C153 O153 7.6(7) . . . . ?
Zn4 O154 C153 C154 -172.4(4) . . . . ?
Dy2 O156 C155 O155 67.8(9) . . . . ?
Dy2 O156 C155 C156 -113.7(7) . . . . ?
Zn3 O155 C155 O156 -7.0(7) . . . . ?
Zn3 O155 C155 C156 174.6(4) . . . . ?
Zn4 O158 C157 O157 -5.5(8) . . . . ?
Zn4 O158 C157 C158 173.4(4) . . . . ?
Dy2 O157 C157 O158 43.4(9) . . . . ?
Dy2 O157 C157 C158 -135.6(6) . . . . ?
